data_7127615
loop_
_publ_author_name
'Greer, Samuel M.'
'\"Ungor, \"Okten'
'Beattie, Ross J.'
'Kiplinger, Jaqueline L.'
'Scott, Brian L.'
'Stein, Benjamin W.'
'Goodwin, Conrad A. P.'

_publ_section_title
;
 Low-spin 1,1'-diphosphametallocenates of chromium and iron.
;
_journal_issue 5
_journal_name_full 'Chemical communications (Cambridge, England)'
_journal_page_first 595
_journal_page_last 598
_journal_paper_doi 10.1039/d0cc06518h
_journal_volume 57
_journal_year 2021
_chemical_formula_moiety '2(C8 H12 P), C4 H8 O, 2(C18 H36 K N2 O6)'
_chemical_formula_sum 'C56 H104 K2 N4 O13 P2'
_chemical_formula_weight 1181.57
_chemical_properties_physical Air-sensitive,Moisture-sensitive,Oxygen-sensitive,Pyrophoric
_space_group_crystal_system triclinic
_space_group_IT_number 2
_space_group_name_Hall '-P 1'
_space_group_name_H-M_alt 'P -1'
_atom_sites_solution_hydrogens geom
_atom_sites_solution_primary dual
_audit_creation_date 2018-09-28
_audit_creation_method
;
Olex2 1.2
(compiled 2018.04.26 svn.r3504 for OlexSys, GUI svn.r5492)
;
_audit_update_record
;
2020-07-19 deposited with the CCDC.	2020-11-30 downloaded from the CCDC.
;
_cell_angle_alpha 64.066(6)
_cell_angle_beta 85.655(5)
_cell_angle_gamma 86.321(5)
_cell_formula_units_Z 2
_cell_length_a 12.7189(8)
_cell_length_b 15.9437(10)
_cell_length_c 17.8937(12)
_cell_measurement_reflns_used 3339
_cell_measurement_temperature 100.0(2)
_cell_measurement_theta_max 24.5100
_cell_measurement_theta_min 2.0230
_cell_volume 3251.9(4)
_computing_cell_refinement 'CrysAlisPro 1.171.39.46 (Rigaku OD, 2018)'
_computing_data_collection 'CrysAlisPro 1.171.39.46 (Rigaku OD, 2018)'
_computing_data_reduction 'CrysAlisPro 1.171.39.46 (Rigaku OD, 2018)'
_computing_molecular_graphics 'Olex2 (Dolomanov et al., 2009)'
_computing_publication_material 'Olex2 (Dolomanov et al., 2009)'
_computing_structure_refinement 'ShelXL (Sheldrick, 2015)'
_computing_structure_solution 'ShelXT (Sheldrick, 2015)'
_diffrn_ambient_temperature 100.0(2)
_diffrn_detector 'CCD plate'
_diffrn_detector_type 'CCD area detector'
_diffrn_measured_fraction_theta_full 0.985
_diffrn_measured_fraction_theta_max 0.981
_diffrn_measurement_details
;
List of Runs (angles in degrees, time in seconds):

  # Type    Start    End  Width  t~exp~   \w     \q     \k     \f   Frames
#--------------------------------------------------------------------------
  1  \w      2.27 185.27   0.50   20.00    --   28.00  73.72 -25.73  366
  2  \w      2.27 185.27   0.50   20.00    --   28.00  73.72  64.27  366
  3  \w      2.27 185.27   0.50   20.00    --   28.00  73.72 154.27  366
;
_diffrn_measurement_device 'abstract diffractometer'
_diffrn_measurement_device_type 'Saxi-CrysAlisPro-abstract goniometer imported SAXI images'
_diffrn_measurement_method '\w scans'
_diffrn_orient_matrix_type 'CrysAlisPro convention (1999,Acta A55,543-557)'
_diffrn_orient_matrix_UB_11 0.0555311000
_diffrn_orient_matrix_UB_12 -0.0013645000
_diffrn_orient_matrix_UB_13 -0.0073585000
_diffrn_orient_matrix_UB_21 0.0037526000
_diffrn_orient_matrix_UB_22 -0.0430916000
_diffrn_orient_matrix_UB_23 0.0360408000
_diffrn_orient_matrix_UB_31 -0.0058233000
_diffrn_orient_matrix_UB_32 -0.0243193000
_diffrn_orient_matrix_UB_33 -0.0243997000
_diffrn_radiation_monochromator graphite
_diffrn_radiation_probe x-ray
_diffrn_radiation_type MoK\a
_diffrn_radiation_wavelength 0.71073
_diffrn_reflns_av_R_equivalents 0.0646
_diffrn_reflns_av_unetI/netI 0.0934
_diffrn_reflns_Laue_measured_fraction_full 0.985
_diffrn_reflns_Laue_measured_fraction_max 0.981
_diffrn_reflns_limit_h_max 15
_diffrn_reflns_limit_h_min -15
_diffrn_reflns_limit_k_max 19
_diffrn_reflns_limit_k_min -19
_diffrn_reflns_limit_l_max 22
_diffrn_reflns_limit_l_min -22
_diffrn_reflns_number 31744
_diffrn_reflns_point_group_measured_fraction_full 0.985
_diffrn_reflns_point_group_measured_fraction_max 0.981
_diffrn_reflns_theta_full 25.242
_diffrn_reflns_theta_max 26.372
_diffrn_reflns_theta_min 1.993
_diffrn_source 'fine-focus sealed X-ray tube'
_diffrn_source_type 'Enhance (Mo) X-ray Source'
_exptl_absorpt_coefficient_mu 0.254
_exptl_absorpt_correction_T_max 1.00000
_exptl_absorpt_correction_T_min 0.82591
_exptl_absorpt_correction_type multi-scan
_exptl_absorpt_process_details
;
CrysAlisPro 1.171.39.46 (Rigaku Oxford Diffraction, 2018)
Empirical absorption correction using spherical harmonics,
 implemented in SCALE3 ABSPACK scaling algorithm.
;
_exptl_crystal_colour 'clear colourless'
_exptl_crystal_colour_lustre clear
_exptl_crystal_colour_primary colourless
_exptl_crystal_density_diffrn 1.207
_exptl_crystal_description plate
_exptl_crystal_F_000 1280
_exptl_crystal_preparation 'By CAPG.'
_exptl_crystal_recrystallization_method 'From THF.'
_exptl_crystal_size_max 0.37
_exptl_crystal_size_mid 0.14
_exptl_crystal_size_min 0.05
_refine_diff_density_max 0.726
_refine_diff_density_min -0.543
_refine_diff_density_rms 0.099
_refine_ls_extinction_method none
_refine_ls_goodness_of_fit_ref 1.063
_refine_ls_hydrogen_treatment constr
_refine_ls_matrix_type full
_refine_ls_number_parameters 1310
_refine_ls_number_reflns 13040
_refine_ls_number_restraints 2121
_refine_ls_restrained_S_all 1.016
_refine_ls_R_factor_all 0.1063
_refine_ls_R_factor_gt 0.0673
_refine_ls_shift/su_max 0.001
_refine_ls_shift/su_mean 0.000
_refine_ls_structure_factor_coef Fsqd
_refine_ls_weighting_details 'w=1/[\s^2^(Fo^2^)+(0.0743P)^2^+0.3849P] where P=(Fo^2^+2Fc^2^)/3'
_refine_ls_weighting_scheme calc
_refine_ls_wR_factor_gt 0.1648
_refine_ls_wR_factor_ref 0.1979
_reflns_Friedel_coverage 0.000
_reflns_number_gt 8417
_reflns_number_total 13040
_reflns_threshold_expression 'I > 2\s(I)'
_cod_data_source_file d0cc06518h2.cif
_cod_data_source_block 8
_cod_depositor_comments 'Adding full bibliography for 7127612--7127619.cif.'
_cod_database_code 7127615
_lanl_internal_coll_name dq0919
_lanl_internal_coll_client CAPG
_lanl_internal_coll_type custom
_lanl_internal_coll_frame_time 20s
_lanl_internal_coll_frame_width 0.5
_lanl_internal_coll_frame_method '\w scans'
_lanl_internal_coll_user CAPG
_lanl_internal_coll_date 9/27/18
_lanl_internal_process_user CAPG
_lanl_internal_process_date 9/27/18
_lanl_internal_solution_user CAPG
_lanl_internal_solution_date 9/28/18
_lanl_internal_refinement_user CAPG
_lanl_internal_refinement_date 9/28/18
_shelx_shelxl_version_number 2018/3
_chemical_oxdiff_formula KN2O6C18H36PC8H13
_shelx_space_group_comment
;
The symmetry employed for this shelxl refinement is uniquely defined
by the following loop, which should always be used as a source of
symmetry information in preference to the above space-group names.
They are only intended as comments.
;
_shelx_estimated_absorpt_t_max 0.987
_shelx_estimated_absorpt_t_min 0.912
_reflns_odcompleteness_completeness 98.10
_reflns_odcompleteness_iscentric 1
_reflns_odcompleteness_theta 26.32
_olex2_refinement_description
;
1. Fixed Uiso
 At 1.2 times of:
  All C(H,H) groups
 At 1.5 times of:
  All C(H,H,H) groups
2. Restrained distances
 O13A-C56A \\sim O13A-C53A \\sim O13B-C56B \\sim O13B-C53B
 with sigma of 0.005
 C55B-C54B \\sim C55A-C54A
 with sigma of 0.005
 C56B-C55B \\sim C54B-C53B \\sim C54A-C53A \\sim C56A-C55A
 with sigma of 0.005
3. Uiso/Uaniso restraints and constraints
P2A \\sim C27A \\sim C28A \\sim C29A \\sim C30A \\sim C31A \\sim C32A \\sim
C33A \\sim C34A \\sim P2B \\sim C27B \\sim C28B \\sim C29B \\sim C30B \\sim
C31B \\sim C32B \\sim C33B \\sim C34B: within 2A with sigma of 0.005 and sigma
for terminal atoms of 0.01
K2A \\sim O7A \\sim O8A \\sim O9A \\sim O10A \\sim O11A \\sim O12A \\sim N3A
\\sim N4A \\sim C35A \\sim C36A \\sim C37A \\sim C38A \\sim C39A \\sim C40A
\\sim C41A \\sim C42A \\sim C43A \\sim C44A \\sim C45A \\sim C46A \\sim C47A
\\sim C48A \\sim C49A \\sim C50A \\sim C51A \\sim C52A \\sim K2B \\sim O7B
\\sim O8B \\sim O9B \\sim O10B \\sim O11B \\sim O12B \\sim N3B \\sim N4B \\sim
C35B \\sim C36B \\sim C37B \\sim C38B \\sim C39B \\sim C40B \\sim C41B \\sim
C42B \\sim C43B \\sim C44B \\sim C45B \\sim C46B \\sim C47B \\sim C48B \\sim
C49B \\sim C50B \\sim C51B \\sim C52B: within 2A with sigma of 0.005 and sigma
for terminal atoms of 0.005
O6B \\sim K1B \\sim O1B \\sim O2B \\sim O3B \\sim O5B \\sim O4B \\sim N1B \\sim
N2B \\sim C10B \\sim C11B \\sim C24B \\sim C25B \\sim C12B \\sim C13B \\sim
C16B \\sim C17B \\sim C22B \\sim C23B \\sim C18B \\sim C19B \\sim C9B \\sim
C20B \\sim C21B \\sim C14B \\sim C15B \\sim C26B \\sim C23A \\sim K1A \\sim O1A
\\sim O6A \\sim O2A \\sim O3A \\sim O4A \\sim O5A \\sim N1A \\sim N2A \\sim
C10A \\sim C11A \\sim C24A \\sim C25A \\sim C12A \\sim C13A \\sim C16A \\sim
C17A \\sim C18A \\sim C19A \\sim C22A \\sim C9A \\sim C20A \\sim C21A \\sim
C14A \\sim C15A \\sim C26A: within 2A with sigma of 0.005 and sigma for
terminal atoms of 0.01
C56A \\sim O13A \\sim C53A \\sim C54A \\sim C55A: within 2A with sigma of 0.005
and sigma for terminal atoms of 0.005
C56B \\sim C53B \\sim O13B \\sim C54B \\sim C55B \\sim C55A \\sim O13A \\sim
C53A \\sim C56A \\sim C54A: within 2A with sigma of 0.005 and sigma for
terminal atoms of 0.01
4. Others
 Sof(P2B)=Sof(C27B)=Sof(C28B)=Sof(C29B)=Sof(C30B)=Sof(C31B)=Sof(H31D)=
 Sof(H31E)=Sof(H31F)=Sof(C32B)=Sof(H32D)=Sof(H32E)=Sof(H32F)=Sof(C33B)=
 Sof(H33D)=Sof(H33E)=Sof(H33F)=Sof(C34B)=Sof(H34D)=Sof(H34E)=Sof(H34F)=1-FVAR(1)
 Sof(P2A)=Sof(C27A)=Sof(C28A)=Sof(C29A)=Sof(C30A)=Sof(C31A)=Sof(H31A)=
 Sof(H31B)=Sof(H31C)=Sof(C32A)=Sof(H32A)=Sof(H32B)=Sof(H32C)=Sof(C33A)=
 Sof(H33A)=Sof(H33B)=Sof(H33C)=Sof(C34A)=Sof(H34A)=Sof(H34B)=Sof(H34C)=FVAR(1)
 Sof(K2B)=Sof(O7B)=Sof(O8B)=Sof(O9B)=Sof(O10B)=Sof(O11B)=Sof(O12B)=Sof(N3B)=
 Sof(N4B)=Sof(C35B)=Sof(H35C)=Sof(H35D)=Sof(C36B)=Sof(H36C)=Sof(H36D)=Sof(C37B)=
 Sof(H37C)=Sof(H37D)=Sof(C38B)=Sof(H38C)=Sof(H38D)=Sof(C39B)=Sof(H39C)=
 Sof(H39D)=Sof(C40B)=Sof(H40C)=Sof(H40D)=Sof(C41B)=Sof(H41C)=Sof(H41D)=
 Sof(C42B)=Sof(H42C)=Sof(H42D)=Sof(C43B)=Sof(H43C)=Sof(H43D)=Sof(C44B)=
 Sof(H44C)=Sof(H44D)=Sof(C45B)=Sof(H45C)=Sof(H45D)=Sof(C46B)=Sof(H46C)=
 Sof(H46D)=Sof(C47B)=Sof(H47C)=Sof(H47D)=Sof(C48B)=Sof(H48C)=Sof(H48D)=
 Sof(C49B)=Sof(H49C)=Sof(H49D)=Sof(C50B)=Sof(H50C)=Sof(H50D)=Sof(C51B)=
 Sof(H51C)=Sof(H51D)=Sof(C52B)=Sof(H52C)=Sof(H52D)=1-FVAR(2)
 Sof(K2A)=Sof(O7A)=Sof(O8A)=Sof(O9A)=Sof(O10A)=Sof(O11A)=Sof(O12A)=Sof(N3A)=
 Sof(N4A)=Sof(C35A)=Sof(H35A)=Sof(H35B)=Sof(C36A)=Sof(H36A)=Sof(H36B)=Sof(C37A)=
 Sof(H37A)=Sof(H37B)=Sof(C38A)=Sof(H38A)=Sof(H38B)=Sof(C39A)=Sof(H39A)=
 Sof(H39B)=Sof(C40A)=Sof(H40A)=Sof(H40B)=Sof(C41A)=Sof(H41A)=Sof(H41B)=
 Sof(C42A)=Sof(H42A)=Sof(H42B)=Sof(C43A)=Sof(H43A)=Sof(H43B)=Sof(C44A)=
 Sof(H44A)=Sof(H44B)=Sof(C45A)=Sof(H45A)=Sof(H45B)=Sof(C46A)=Sof(H46A)=
 Sof(H46B)=Sof(C47A)=Sof(H47A)=Sof(H47B)=Sof(C48A)=Sof(H48A)=Sof(H48B)=
 Sof(C49A)=Sof(H49A)=Sof(H49B)=Sof(C50A)=Sof(H50A)=Sof(H50B)=Sof(C51A)=
 Sof(H51A)=Sof(H51B)=Sof(C52A)=Sof(H52A)=Sof(H52B)=FVAR(2)
 Sof(K1B)=Sof(O1B)=Sof(O2B)=Sof(O3B)=Sof(O4B)=Sof(O5B)=Sof(O6B)=Sof(N1B)=
 Sof(N2B)=Sof(C9B)=Sof(H9BA)=Sof(H9BB)=Sof(C10B)=Sof(H10A)=Sof(H10B)=Sof(C11B)=
 Sof(H11A)=Sof(H11B)=Sof(C12B)=Sof(H12A)=Sof(H12B)=Sof(C13B)=Sof(H13A)=
 Sof(H13B)=Sof(C14B)=Sof(H14A)=Sof(H14B)=Sof(C15B)=Sof(H15A)=Sof(H15B)=
 Sof(C16B)=Sof(H16A)=Sof(H16B)=Sof(C17B)=Sof(H17A)=Sof(H17B)=Sof(C18B)=
 Sof(H18A)=Sof(H18B)=Sof(C19B)=Sof(H19A)=Sof(H19B)=Sof(C20B)=Sof(H20A)=
 Sof(H20B)=Sof(C21B)=Sof(H21A)=Sof(H21B)=Sof(C22B)=Sof(H22A)=Sof(H22B)=
 Sof(C23B)=Sof(H23A)=Sof(H23B)=Sof(C24B)=Sof(H24A)=Sof(H24B)=Sof(C25B)=
 Sof(H25A)=Sof(H25B)=Sof(C26B)=Sof(H26A)=Sof(H26B)=1-FVAR(3)
 Sof(K1A)=Sof(O1A)=Sof(O2A)=Sof(O3A)=Sof(O4A)=Sof(O5A)=Sof(O6A)=Sof(N1A)=
 Sof(N2A)=Sof(C9A)=Sof(H9AA)=Sof(H9AB)=Sof(C10A)=Sof(H10C)=Sof(H10D)=Sof(C11A)=
 Sof(H11C)=Sof(H11D)=Sof(C12A)=Sof(H12C)=Sof(H12D)=Sof(C13A)=Sof(H13C)=
 Sof(H13D)=Sof(C14A)=Sof(H14C)=Sof(H14D)=Sof(C15A)=Sof(H15C)=Sof(H15D)=
 Sof(C16A)=Sof(H16C)=Sof(H16D)=Sof(C17A)=Sof(H17C)=Sof(H17D)=Sof(C18A)=
 Sof(H18C)=Sof(H18D)=Sof(C19A)=Sof(H19C)=Sof(H19D)=Sof(C20A)=Sof(H20C)=
 Sof(H20D)=Sof(C21A)=Sof(H21C)=Sof(H21D)=Sof(C22A)=Sof(H22C)=Sof(H22D)=
 Sof(C23A)=Sof(H23C)=Sof(H23D)=Sof(C24A)=Sof(H24C)=Sof(H24D)=Sof(C25A)=
 Sof(H25C)=Sof(H25D)=Sof(C26A)=Sof(H26C)=Sof(H26D)=FVAR(3)
 Sof(C53B)=Sof(H53C)=Sof(H53D)=Sof(O13B)=Sof(C56B)=Sof(H56C)=Sof(H56D)=
 Sof(C54B)=Sof(H54C)=Sof(H54D)=Sof(C55B)=Sof(H55C)=Sof(H55D)=1-FVAR(4)
 Sof(O13A)=Sof(C53A)=Sof(H53A)=Sof(H53B)=Sof(C54A)=Sof(H54A)=Sof(H54B)=
 Sof(C55A)=Sof(H55A)=Sof(H55B)=Sof(C56A)=Sof(H56A)=Sof(H56B)=FVAR(4)
5.a Secondary CH2 refined with riding coordinates:
 C53A(H53A,H53B), C54A(H54A,H54B), C55A(H55A,H55B), C56A(H56A,H56B), C9B(H9BA,
 H9BB), C10B(H10A,H10B), C11B(H11A,H11B), C12B(H12A,H12B), C13B(H13A,H13B),
 C14B(H14A,H14B), C15B(H15A,H15B), C16B(H16A,H16B), C17B(H17A,H17B), C18B(H18A,
 H18B), C19B(H19A,H19B), C20B(H20A,H20B), C21B(H21A,H21B), C22B(H22A,H22B),
 C23B(H23A,H23B), C24B(H24A,H24B), C25B(H25A,H25B), C26B(H26A,H26B), C9A(H9AA,
 H9AB), C10A(H10C,H10D), C11A(H11C,H11D), C12A(H12C,H12D), C13A(H13C,H13D),
 C14A(H14C,H14D), C15A(H15C,H15D), C16A(H16C,H16D), C17A(H17C,H17D), C18A(H18C,
 H18D), C19A(H19C,H19D), C20A(H20C,H20D), C21A(H21C,H21D), C22A(H22C,H22D),
 C23A(H23C,H23D), C24A(H24C,H24D), C25A(H25C,H25D), C26A(H26C,H26D), C35A(H35A,
 H35B), C36A(H36A,H36B), C37A(H37A,H37B), C38A(H38A,H38B), C39A(H39A,H39B),
 C40A(H40A,H40B), C41A(H41A,H41B), C42A(H42A,H42B), C43A(H43A,H43B), C44A(H44A,
 H44B), C45A(H45A,H45B), C46A(H46A,H46B), C47A(H47A,H47B), C48A(H48A,H48B),
 C49A(H49A,H49B), C50A(H50A,H50B), C51A(H51A,H51B), C52A(H52A,H52B), C35B(H35C,
 H35D), C36B(H36C,H36D), C37B(H37C,H37D), C38B(H38C,H38D), C39B(H39C,H39D),
 C40B(H40C,H40D), C41B(H41C,H41D), C42B(H42C,H42D), C43B(H43C,H43D), C44B(H44C,
 H44D), C45B(H45C,H45D), C46B(H46C,H46D), C47B(H47C,H47D), C48B(H48C,H48D),
 C49B(H49C,H49D), C50B(H50C,H50D), C51B(H51C,H51D), C52B(H52C,H52D), C53B(H53C,
 H53D), C56B(H56C,H56D), C54B(H54C,H54D), C55B(H55C,H55D)
5.b Me refined with riding coordinates:
 C5(H5A,H5B,H5C), C6(H6A,H6B,H6C), C7(H7A,H7B,H7C), C8(H8A,H8B,H8C), C31A(H31A,
 H31B,H31C), C32A(H32A,H32B,H32C), C33A(H33A,H33B,H33C), C34A(H34A,H34B,H34C),
 C31B(H31D,H31E,H31F), C32B(H32D,H32E,H32F), C33B(H33D,H33E,H33F), C34B(H34D,
 H34E,H34F)
;
_olex2_exptl_crystal_mounting_method 'From paratone on a microscope slide.'
_olex2_submission_special_instructions 'No special instructions were received'
_oxdiff_exptl_absorpt_empirical_details
;
Empirical correction (ABSPACK) includes:
- Absorption correction using spherical harmonics
- Frame scaling
;
_oxdiff_exptl_absorpt_empirical_full_max 1.198
_oxdiff_exptl_absorpt_empirical_full_min 0.852

loop_
_space_group_symop_operation_xyz
'x, y, z'
'-x, -y, -z'

loop_
_atom_site_label
_atom_site_type_symbol
_atom_site_fract_x
_atom_site_fract_y
_atom_site_fract_z
_atom_site_U_iso_or_equiv
_atom_site_adp_type
_atom_site_occupancy
_atom_site_site_symmetry_order
_atom_site_calc_flag
_atom_site_refinement_flags_posn
_atom_site_refinement_flags_adp
_atom_site_refinement_flags_occupancy
_atom_site_disorder_assembly
_atom_site_disorder_group
P1 P 0.32797(7) 0.78267(6) 0.36179(5) 0.0239(2) Uani 1 1 d . . . . .
C1 C 0.3529(2) 0.6614(2) 0.4005(2) 0.0236(7) Uani 1 1 d . . . . .
C2 C 0.3544(2) 0.6323(2) 0.3382(2) 0.0268(8) Uani 1 1 d . . . . .
C3 C 0.3351(3) 0.7055(2) 0.2596(2) 0.0275(8) Uani 1 1 d . . . . .
C4 C 0.3179(3) 0.7926(2) 0.2610(2) 0.0268(8) Uani 1 1 d . . . . .
C5 C 0.3676(3) 0.5980(2) 0.4916(2) 0.0363(9) Uani 1 1 d . . . . .
H5A H 0.363228 0.635258 0.523118 0.054 Uiso 1 1 calc R . . . .
H5B H 0.312207 0.551960 0.512840 0.054 Uiso 1 1 calc R . . . .
H5C H 0.436830 0.565626 0.497651 0.054 Uiso 1 1 calc R . . . .
C6 C 0.3791(3) 0.5325(2) 0.3516(2) 0.0384(9) Uani 1 1 d . . . . .
H6A H 0.375576 0.528247 0.298845 0.058 Uiso 1 1 calc R . . . .
H6B H 0.450171 0.513409 0.372064 0.058 Uiso 1 1 calc R . . . .
H6C H 0.327590 0.491243 0.392615 0.058 Uiso 1 1 calc R . . . .
C7 C 0.3373(3) 0.6956(3) 0.1781(2) 0.0483(11) Uani 1 1 d . . . . .
H7A H 0.350252 0.629956 0.189674 0.072 Uiso 1 1 calc R . . . .
H7B H 0.269407 0.717671 0.152492 0.072 Uiso 1 1 calc R . . . .
H7C H 0.393796 0.733014 0.140064 0.072 Uiso 1 1 calc R . . . .
C8 C 0.2899(3) 0.8829(3) 0.1870(2) 0.0374(9) Uani 1 1 d . . . . .
H8A H 0.282089 0.933692 0.204112 0.056 Uiso 1 1 calc R . . . .
H8B H 0.346149 0.896970 0.143111 0.056 Uiso 1 1 calc R . . . .
H8C H 0.223435 0.876567 0.165942 0.056 Uiso 1 1 calc R . . . .
O13A O 0.8052(3) 0.5983(2) 0.22867(19) 0.0489(9) Uani 0.835(4) 1 d D U P A 1
C53A C 0.7909(4) 0.5088(3) 0.2949(3) 0.0444(11) Uani 0.835(4) 1 d D U P A 1
H53A H 0.782804 0.513370 0.348525 0.053 Uiso 0.835(4) 1 calc R . P A 1
H53B H 0.853158 0.467544 0.296699 0.053 Uiso 0.835(4) 1 calc R . P A 1
C54A C 0.6921(4) 0.4687(3) 0.2814(3) 0.0408(10) Uani 0.835(4) 1 d D U P A 1
H54A H 0.629189 0.480871 0.311752 0.049 Uiso 0.835(4) 1 calc R . P A 1
H54B H 0.701124 0.400687 0.298507 0.049 Uiso 0.835(4) 1 calc R . P A 1
C55A C 0.6842(5) 0.5248(4) 0.1841(5) 0.0482(11) Uani 0.835(4) 1 d D U P A 1
H55A H 0.685311 0.482356 0.156851 0.058 Uiso 0.835(4) 1 calc R . P A 1
H55B H 0.619723 0.565623 0.169773 0.058 Uiso 0.835(4) 1 calc R . P A 1
C56A C 0.7838(4) 0.5816(3) 0.1602(3) 0.0426(10) Uani 0.835(4) 1 d D U P A 1
H56A H 0.843749 0.546568 0.147174 0.051 Uiso 0.835(4) 1 calc R . P A 1
H56B H 0.772639 0.641435 0.110487 0.051 Uiso 0.835(4) 1 calc R . P A 1
K1B K 0.6358(16) 0.1923(15) 0.2698(10) 0.026(3) Uani 0.090(4) 1 d . U P B 2
O1B O 0.445(2) 0.308(2) 0.268(2) 0.0293(19) Uani 0.090(4) 1 d . U P B 2
O2B O 0.571(3) 0.218(3) 0.406(3) 0.0298(17) Uani 0.090(4) 1 d . U P B 2
O3B O 0.618(4) -0.010(3) 0.363(2) 0.0229(19) Uani 0.090(4) 1 d . U P B 2
O4B O 0.541(5) 0.100(4) 0.188(3) 0.0234(19) Uani 0.090(4) 1 d . U P B 2
O5B O 0.740(3) 0.323(3) 0.132(2) 0.0272(19) Uani 0.090(4) 1 d . U P B 2
O6B O 0.856(3) 0.208(3) 0.280(3) 0.0273(19) Uani 0.090(4) 1 d . U P B 2
N1B N 0.533(3) 0.299(3) 0.104(2) 0.0268(17) Uani 0.090(4) 1 d . U P B 2
N2B N 0.744(5) 0.082(4) 0.422(4) 0.0277(16) Uani 0.090(4) 1 d . U P B 2
C9B C 0.419(3) 0.346(3) 0.121(3) 0.0254(17) Uani 0.090(4) 1 d . U P B 2
H9BA H 0.397218 0.399580 0.069208 0.030 Uiso 0.090(4) 1 calc R . P B 2
H9BB H 0.363222 0.299168 0.139218 0.030 Uiso 0.090(4) 1 calc R . P B 2
C10B C 0.429(3) 0.380(3) 0.190(3) 0.0280(19) Uani 0.090(4) 1 d . U P B 2
H10A H 0.489581 0.421929 0.174129 0.034 Uiso 0.090(4) 1 calc R . P B 2
H10B H 0.364789 0.416394 0.193731 0.034 Uiso 0.090(4) 1 calc R . P B 2
C11B C 0.440(3) 0.322(4) 0.336(3) 0.0295(19) Uani 0.090(4) 1 d . U P B 2
H11A H 0.366842 0.343076 0.343087 0.035 Uiso 0.090(4) 1 calc R . P B 2
H11B H 0.485591 0.374754 0.324025 0.035 Uiso 0.090(4) 1 calc R . P B 2
C12B C 0.470(3) 0.244(3) 0.421(3) 0.0301(19) Uani 0.090(4) 1 d . U P B 2
H12A H 0.466412 0.267720 0.464071 0.036 Uiso 0.090(4) 1 calc R . P B 2
H12B H 0.422242 0.190866 0.439701 0.036 Uiso 0.090(4) 1 calc R . P B 2
C13B C 0.601(4) 0.152(3) 0.481(3) 0.0282(19) Uani 0.090(4) 1 d . U P B 2
H13A H 0.556669 0.097303 0.498214 0.034 Uiso 0.090(4) 1 calc R . P B 2
H13B H 0.586274 0.177291 0.523005 0.034 Uiso 0.090(4) 1 calc R . P B 2
C14B C 0.709(4) 0.121(3) 0.485(3) 0.0282(19) Uani 0.090(4) 1 d . U P B 2
H14A H 0.720931 0.071928 0.541785 0.034 Uiso 0.090(4) 1 calc R . P B 2
H14B H 0.753577 0.173866 0.475036 0.034 Uiso 0.090(4) 1 calc R . P B 2
C15B C 0.725(4) -0.025(3) 0.455(3) 0.0281(19) Uani 0.090(4) 1 d . U P B 2
H15A H 0.785943 -0.058887 0.487841 0.034 Uiso 0.090(4) 1 calc R . P B 2
H15B H 0.662481 -0.038581 0.495119 0.034 Uiso 0.090(4) 1 calc R . P B 2
C16B C 0.708(4) -0.063(4) 0.400(3) 0.0258(19) Uani 0.090(4) 1 d . U P B 2
H16A H 0.768519 -0.053337 0.359224 0.031 Uiso 0.090(4) 1 calc R . P B 2
H16B H 0.693960 -0.130427 0.429918 0.031 Uiso 0.090(4) 1 calc R . P B 2
C17B C 0.586(5) -0.047(5) 0.315(4) 0.0241(18) Uani 0.090(4) 1 d . U P B 2
H17A H 0.558783 -0.108880 0.353695 0.029 Uiso 0.090(4) 1 calc R . P B 2
H17B H 0.650293 -0.059053 0.285909 0.029 Uiso 0.090(4) 1 calc R . P B 2
C18B C 0.512(4) -0.004(4) 0.256(3) 0.0225(19) Uani 0.090(4) 1 d . U P B 2
H18A H 0.443810 -0.000241 0.285245 0.027 Uiso 0.090(4) 1 calc R . P B 2
H18B H 0.503640 -0.042636 0.227033 0.027 Uiso 0.090(4) 1 calc R . P B 2
C19B C 0.459(4) 0.149(3) 0.134(3) 0.0245(19) Uani 0.090(4) 1 d . U P B 2
H19A H 0.396430 0.157551 0.166526 0.029 Uiso 0.090(4) 1 calc R . P B 2
H19B H 0.438783 0.112106 0.105174 0.029 Uiso 0.090(4) 1 calc R . P B 2
C20B C 0.501(4) 0.248(3) 0.068(3) 0.0265(17) Uani 0.090(4) 1 d . U P B 2
H20A H 0.560603 0.237896 0.033080 0.032 Uiso 0.090(4) 1 calc R . P B 2
H20B H 0.444012 0.282862 0.030473 0.032 Uiso 0.090(4) 1 calc R . P B 2
C21B C 0.651(4) 0.362(3) 0.019(3) 0.0277(18) Uani 0.090(4) 1 d . U P B 2
H21A H 0.660448 0.336726 -0.022445 0.033 Uiso 0.090(4) 1 calc R . P B 2
H21B H 0.637137 0.430169 -0.009381 0.033 Uiso 0.090(4) 1 calc R . P B 2
C22B C 0.737(4) 0.341(3) 0.066(3) 0.0276(18) Uani 0.090(4) 1 d . U P B 2
H22A H 0.774311 0.288715 0.058688 0.033 Uiso 0.090(4) 1 calc R . P B 2
H22B H 0.782456 0.395387 0.037355 0.033 Uiso 0.090(4) 1 calc R . P B 2
C23B C 0.870(4) 0.309(4) 0.141(3) 0.0262(18) Uani 0.090(4) 1 d . U P B 2
H23A H 0.897002 0.259999 0.124576 0.031 Uiso 0.090(4) 1 calc R . P B 2
H23B H 0.903916 0.368226 0.103230 0.031 Uiso 0.090(4) 1 calc R . P B 2
C24B C 0.895(4) 0.285(4) 0.223(3) 0.0266(17) Uani 0.090(4) 1 d . U P B 2
H24A H 0.972623 0.279638 0.224744 0.032 Uiso 0.090(4) 1 calc R . P B 2
H24B H 0.870469 0.336906 0.236607 0.032 Uiso 0.090(4) 1 calc R . P B 2
C25B C 0.877(4) 0.157(3) 0.351(3) 0.0273(19) Uani 0.090(4) 1 d . U P B 2
H25A H 0.857557 0.191818 0.384328 0.033 Uiso 0.090(4) 1 calc R . P B 2
H25B H 0.955178 0.148744 0.350731 0.033 Uiso 0.090(4) 1 calc R . P B 2
C26B C 0.841(5) 0.073(4) 0.394(4) 0.0277(19) Uani 0.090(4) 1 d . U P B 2
H26A H 0.840600 0.039872 0.358510 0.033 Uiso 0.090(4) 1 calc R . P B 2
H26B H 0.885381 0.036279 0.441438 0.033 Uiso 0.090(4) 1 calc R . P B 2
K1A K 0.62628(14) 0.19806(12) 0.24489(9) 0.0176(3) Uani 0.910(4) 1 d . U P B 1
O1A O 0.4521(2) 0.31413(19) 0.2248(2) 0.0253(6) Uani 0.910(4) 1 d . U P B 1
O2A O 0.5558(2) 0.2430(2) 0.37649(18) 0.0277(7) Uani 0.910(4) 1 d . U P B 1
O3A O 0.5983(3) 0.0058(2) 0.34343(19) 0.0230(8) Uani 0.910(4) 1 d . U P B 1
O4A O 0.5361(4) 0.0900(3) 0.1757(3) 0.0212(8) Uani 0.910(4) 1 d . U P B 1
O5A O 0.7456(3) 0.3282(3) 0.1054(2) 0.0260(8) Uani 0.910(4) 1 d . U P B 1
O6A O 0.8393(3) 0.2172(3) 0.2577(2) 0.0254(8) Uani 0.910(4) 1 d . U P B 1
N1A N 0.5313(3) 0.2953(2) 0.0750(2) 0.0243(7) Uani 0.910(4) 1 d . U P B 1
N2A N 0.7258(4) 0.0973(4) 0.4126(4) 0.0268(8) Uani 0.910(4) 1 d . U P B 1
C9A C 0.4287(3) 0.3380(3) 0.0860(3) 0.0277(8) Uani 0.910(4) 1 d . U P B 1
H9AA H 0.375329 0.289250 0.108003 0.033 Uiso 0.910(4) 1 calc R . P B 1
H9AB H 0.406932 0.385324 0.030996 0.033 Uiso 0.910(4) 1 calc R . P B 1
C10A C 0.4296(3) 0.3838(3) 0.1438(3) 0.0271(8) Uani 0.910(4) 1 d . U P B 1
H10C H 0.484038 0.431612 0.123666 0.033 Uiso 0.910(4) 1 calc R . P B 1
H10D H 0.360180 0.414779 0.145680 0.033 Uiso 0.910(4) 1 calc R . P B 1
C11A C 0.4322(3) 0.3503(3) 0.2852(3) 0.0290(8) Uani 0.910(4) 1 d . U P B 1
H11C H 0.359005 0.376469 0.281971 0.035 Uiso 0.910(4) 1 calc R . P B 1
H11D H 0.480957 0.401066 0.273619 0.035 Uiso 0.910(4) 1 calc R . P B 1
C12A C 0.4477(3) 0.2737(3) 0.3705(3) 0.0307(8) Uani 0.910(4) 1 d . U P B 1
H12C H 0.427426 0.296722 0.412918 0.037 Uiso 0.910(4) 1 calc R . P B 1
H12D H 0.402469 0.221031 0.380683 0.037 Uiso 0.910(4) 1 calc R . P B 1
C13A C 0.5768(3) 0.1772(3) 0.4580(3) 0.0286(8) Uani 0.910(4) 1 d . U P B 1
H13C H 0.534273 0.121514 0.473919 0.034 Uiso 0.910(4) 1 calc R . P B 1
H13D H 0.557298 0.204590 0.497460 0.034 Uiso 0.910(4) 1 calc R . P B 1
C14A C 0.6933(4) 0.1493(3) 0.4619(3) 0.0297(9) Uani 0.910(4) 1 d . U P B 1
H14C H 0.734952 0.206264 0.441317 0.036 Uiso 0.910(4) 1 calc R . P B 1
H14D H 0.709504 0.110236 0.520702 0.036 Uiso 0.910(4) 1 calc R . P B 1
C15A C 0.6916(4) -0.0001(3) 0.4572(3) 0.0287(9) Uani 0.910(4) 1 d . U P B 1
H15C H 0.623706 -0.001079 0.488421 0.034 Uiso 0.910(4) 1 calc R . P B 1
H15D H 0.744382 -0.037370 0.498020 0.034 Uiso 0.910(4) 1 calc R . P B 1
C16A C 0.6786(4) -0.0446(3) 0.3999(3) 0.0264(9) Uani 0.910(4) 1 d . U P B 1
H16C H 0.746072 -0.044060 0.368293 0.032 Uiso 0.910(4) 1 calc R . P B 1
H16D H 0.658670 -0.110304 0.432796 0.032 Uiso 0.910(4) 1 calc R . P B 1
C17A C 0.5665(4) -0.0462(4) 0.3010(3) 0.0237(10) Uani 0.910(4) 1 d . U P B 1
H17C H 0.535499 -0.105335 0.341738 0.028 Uiso 0.910(4) 1 calc R . P B 1
H17D H 0.628699 -0.061446 0.271874 0.028 Uiso 0.910(4) 1 calc R . P B 1
C18A C 0.4865(3) 0.0113(3) 0.2391(3) 0.0249(9) Uani 0.910(4) 1 d . U P B 1
H18C H 0.457604 -0.026677 0.214510 0.030 Uiso 0.910(4) 1 calc R . P B 1
H18D H 0.427503 0.031811 0.267255 0.030 Uiso 0.910(4) 1 calc R . P B 1
C19A C 0.4678(3) 0.1370(3) 0.1090(2) 0.0247(8) Uani 0.910(4) 1 d . U P B 1
H19C H 0.399488 0.153377 0.130584 0.030 Uiso 0.910(4) 1 calc R . P B 1
H19D H 0.454106 0.095392 0.083133 0.030 Uiso 0.910(4) 1 calc R . P B 1
C20A C 0.5184(3) 0.2246(3) 0.0448(3) 0.0271(8) Uani 0.910(4) 1 d . U P B 1
H20C H 0.588556 0.207530 0.026473 0.032 Uiso 0.910(4) 1 calc R . P B 1
H20D H 0.474644 0.252196 -0.004341 0.032 Uiso 0.910(4) 1 calc R . P B 1
C21A C 0.5999(4) 0.3685(3) 0.0172(3) 0.0296(9) Uani 0.910(4) 1 d . U P B 1
H21C H 0.586291 0.425026 0.026691 0.036 Uiso 0.910(4) 1 calc R . P B 1
H21D H 0.581660 0.384471 -0.040362 0.036 Uiso 0.910(4) 1 calc R . P B 1
C22A C 0.7172(3) 0.3416(3) 0.0255(3) 0.0279(8) Uani 0.910(4) 1 d . U P B 1
H22C H 0.731782 0.283355 0.018885 0.033 Uiso 0.910(4) 1 calc R . P B 1
H22D H 0.759118 0.391554 -0.018431 0.033 Uiso 0.910(4) 1 calc R . P B 1
C23A C 0.8565(3) 0.3187(3) 0.1119(3) 0.0270(9) Uani 0.910(4) 1 d . U P B 1
H23C H 0.890108 0.375696 0.069695 0.032 Uiso 0.910(4) 1 calc R . P B 1
H23D H 0.884064 0.265106 0.101376 0.032 Uiso 0.910(4) 1 calc R . P B 1
C24A C 0.8827(4) 0.3035(3) 0.1969(3) 0.0298(10) Uani 0.910(4) 1 d . U P B 1
H24C H 0.960279 0.300807 0.200453 0.036 Uiso 0.910(4) 1 calc R . P B 1
H24D H 0.853165 0.355995 0.208204 0.036 Uiso 0.910(4) 1 calc R . P B 1
C25A C 0.8857(4) 0.1905(3) 0.3365(3) 0.0269(9) Uani 0.910(4) 1 d . U P B 1
H25C H 0.868029 0.238465 0.356973 0.032 Uiso 0.910(4) 1 calc R . P B 1
H25D H 0.963477 0.185029 0.329726 0.032 Uiso 0.910(4) 1 calc R . P B 1
C26A C 0.8426(4) 0.0976(3) 0.3981(3) 0.0292(10) Uani 0.910(4) 1 d . U P B 1
H26C H 0.864360 0.050098 0.377793 0.035 Uiso 0.910(4) 1 calc R . P B 1
H26D H 0.875012 0.078696 0.451951 0.035 Uiso 0.910(4) 1 calc R . P B 1
K2A K 0.86543(16) -0.19727(14) 0.23357(9) 0.0185(3) Uani 0.881(4) 1 d . U P C 1
O7A O 0.8802(3) 0.0043(2) 0.1491(2) 0.0202(7) Uani 0.881(4) 1 d . U P C 1
O8A O 0.9596(5) -0.0953(4) 0.3123(3) 0.0225(9) Uani 0.881(4) 1 d . U P C 1
O9A O 0.7544(3) -0.3255(3) 0.37700(19) 0.0210(8) Uani 0.881(4) 1 d . U P C 1
O10A O 0.6474(3) -0.2044(3) 0.2322(3) 0.0179(7) Uani 0.881(4) 1 d . U P C 1
O11A O 0.9262(2) -0.2131(2) 0.0871(2) 0.0244(7) Uani 0.881(4) 1 d . U P C 1
O12A O 1.0485(2) -0.30072(19) 0.2307(2) 0.0246(6) Uani 0.881(4) 1 d . U P C 1
N3A N 0.7514(3) -0.0778(3) 0.0708(2) 0.0212(7) Uani 0.881(4) 1 d . U P C 1
N4A N 0.9790(3) -0.3026(2) 0.3937(2) 0.0224(7) Uani 0.881(4) 1 d . U P C 1
C35A C 0.7810(3) 0.0208(3) 0.0351(3) 0.0237(8) Uani 0.881(4) 1 d . U P C 1
H35A H 0.725621 0.060237 -0.001929 0.028 Uiso 0.881(4) 1 calc R . P C 1
H35B H 0.847620 0.028333 0.000650 0.028 Uiso 0.881(4) 1 calc R . P C 1
C36A C 0.7952(3) 0.0541(3) 0.0991(3) 0.0224(9) Uani 0.881(4) 1 d . U P C 1
H36A H 0.809421 0.121589 0.071524 0.027 Uiso 0.881(4) 1 calc R . P C 1
H36B H 0.729526 0.045431 0.134713 0.027 Uiso 0.881(4) 1 calc R . P C 1
C37A C 0.9091(3) 0.0486(3) 0.1978(3) 0.0212(9) Uani 0.881(4) 1 d . U P C 1
H37A H 0.847904 0.052395 0.233953 0.025 Uiso 0.881(4) 1 calc R . P C 1
H37B H 0.931154 0.112826 0.161036 0.025 Uiso 0.881(4) 1 calc R . P C 1
C38A C 0.9979(5) -0.0061(3) 0.2501(3) 0.0237(9) Uani 0.881(4) 1 d . U P C 1
H38A H 1.055841 -0.016523 0.214660 0.028 Uiso 0.881(4) 1 calc R . P C 1
H38B H 1.025499 0.029050 0.277917 0.028 Uiso 0.881(4) 1 calc R . P C 1
C39A C 1.0413(3) -0.1457(3) 0.3665(3) 0.0265(8) Uani 0.881(4) 1 d . U P C 1
H39A H 1.063581 -0.109301 0.395069 0.032 Uiso 0.881(4) 1 calc R . P C 1
H39B H 1.103180 -0.155571 0.333858 0.032 Uiso 0.881(4) 1 calc R . P C 1
C40A C 1.0016(3) -0.2389(3) 0.4302(3) 0.0269(8) Uani 0.881(4) 1 d . U P C 1
H40A H 1.055174 -0.269418 0.472182 0.032 Uiso 0.881(4) 1 calc R . P C 1
H40B H 0.936490 -0.228189 0.459238 0.032 Uiso 0.881(4) 1 calc R . P C 1
C41A C 0.9124(3) -0.3776(3) 0.4531(3) 0.0260(8) Uani 0.881(4) 1 d . U P C 1
H41A H 0.939353 -0.399959 0.509299 0.031 Uiso 0.881(4) 1 calc R . P C 1
H41B H 0.918444 -0.430487 0.437840 0.031 Uiso 0.881(4) 1 calc R . P C 1
C42A C 0.7965(4) -0.3484(3) 0.4562(3) 0.0257(9) Uani 0.881(4) 1 d . U P C 1
H42A H 0.757148 -0.400006 0.500685 0.031 Uiso 0.881(4) 1 calc R . P C 1
H42B H 0.789183 -0.293589 0.468734 0.031 Uiso 0.881(4) 1 calc R . P C 1
C43A C 0.6435(5) -0.3057(4) 0.3772(3) 0.0222(10) Uani 0.881(4) 1 d . U P C 1
H43A H 0.628290 -0.250266 0.388031 0.027 Uiso 0.881(4) 1 calc R . P C 1
H43B H 0.607277 -0.359271 0.422018 0.027 Uiso 0.881(4) 1 calc R . P C 1
C44A C 0.6032(3) -0.2878(3) 0.2943(2) 0.0202(8) Uani 0.881(4) 1 d . U P C 1
H44A H 0.623699 -0.340896 0.281009 0.024 Uiso 0.881(4) 1 calc R . P C 1
H44B H 0.525248 -0.281051 0.296338 0.024 Uiso 0.881(4) 1 calc R . P C 1
C45A C 0.6035(4) -0.1804(3) 0.1539(2) 0.0215(9) Uani 0.881(4) 1 d . U P C 1
H45A H 0.525547 -0.181411 0.160968 0.026 Uiso 0.881(4) 1 calc R . P C 1
H45B H 0.628151 -0.226508 0.132709 0.026 Uiso 0.881(4) 1 calc R . P C 1
C46A C 0.6365(3) -0.0855(4) 0.0933(3) 0.0228(9) Uani 0.881(4) 1 d . U P C 1
H46A H 0.598287 -0.066533 0.041907 0.027 Uiso 0.881(4) 1 calc R . P C 1
H46B H 0.614928 -0.041006 0.117055 0.027 Uiso 0.881(4) 1 calc R . P C 1
C47A C 0.7820(3) -0.1183(3) 0.0124(2) 0.0239(8) Uani 0.881(4) 1 d . U P C 1
H47A H 0.761107 -0.073983 -0.043914 0.029 Uiso 0.881(4) 1 calc R . P C 1
H47B H 0.743294 -0.176288 0.029203 0.029 Uiso 0.881(4) 1 calc R . P C 1
C48A C 0.8991(3) -0.1405(3) 0.0091(3) 0.0259(8) Uani 0.881(4) 1 d . U P C 1
H48A H 0.917271 -0.160536 -0.035611 0.031 Uiso 0.881(4) 1 calc R . P C 1
H48B H 0.939064 -0.084306 -0.003152 0.031 Uiso 0.881(4) 1 calc R . P C 1
C49A C 1.0318(3) -0.2461(3) 0.0856(3) 0.0276(8) Uani 0.881(4) 1 d . U P C 1
H49A H 1.080417 -0.196056 0.076610 0.033 Uiso 0.881(4) 1 calc R . P C 1
H49B H 1.044706 -0.263988 0.039138 0.033 Uiso 0.881(4) 1 calc R . P C 1
C50A C 1.0523(3) -0.3298(3) 0.1674(3) 0.0266(8) Uani 0.881(4) 1 d . U P C 1
H50A H 0.998369 -0.376827 0.179759 0.032 Uiso 0.881(4) 1 calc R . P C 1
H50B H 1.122514 -0.358824 0.163784 0.032 Uiso 0.881(4) 1 calc R . P C 1
C51A C 1.0691(3) -0.3784(3) 0.3092(3) 0.0267(8) Uani 0.881(4) 1 d . U P C 1
H51A H 1.135391 -0.412024 0.303950 0.032 Uiso 0.881(4) 1 calc R . P C 1
H51B H 1.010895 -0.422515 0.326472 0.032 Uiso 0.881(4) 1 calc R . P C 1
C52A C 1.0786(3) -0.3424(3) 0.3736(3) 0.0254(8) Uani 0.881(4) 1 d . U P C 1
H52A H 1.103696 -0.394285 0.425157 0.030 Uiso 0.881(4) 1 calc R . P C 1
H52B H 1.132360 -0.293993 0.352908 0.030 Uiso 0.881(4) 1 calc R . P C 1
P2A P 0.1706(2) 0.2113(2) 0.15971(15) 0.0208(4) Uani 0.816(7) 1 d . U P D 1
C27A C 0.1500(4) 0.3320(4) 0.1340(3) 0.0224(10) Uani 0.816(7) 1 d . U P D 1
C28A C 0.1480(3) 0.3476(4) 0.2051(4) 0.0212(9) Uani 0.816(7) 1 d . U P D 1
C29A C 0.1640(3) 0.2637(4) 0.2780(3) 0.0222(9) Uani 0.816(7) 1 d . U P D 1
C30A C 0.1785(4) 0.1854(4) 0.2654(3) 0.0210(9) Uani 0.816(7) 1 d . U P D 1
C31A C 0.1361(4) 0.4059(4) 0.0461(3) 0.0359(12) Uani 0.816(7) 1 d . U P D 1
H31A H 0.140887 0.376462 0.007881 0.054 Uiso 0.816(7) 1 calc R . P D 1
H31B H 0.066886 0.437613 0.043035 0.054 Uiso 0.816(7) 1 calc R . P D 1
H31C H 0.191564 0.451398 0.030300 0.054 Uiso 0.816(7) 1 calc R . P D 1
C32A C 0.1262(3) 0.4445(3) 0.2005(3) 0.0336(12) Uani 0.816(7) 1 d . U P D 1
H32A H 0.128063 0.441480 0.256310 0.050 Uiso 0.816(7) 1 calc R . P D 1
H32B H 0.180126 0.486582 0.163552 0.050 Uiso 0.816(7) 1 calc R . P D 1
H32C H 0.056476 0.467840 0.178812 0.050 Uiso 0.816(7) 1 calc R . P D 1
C33A C 0.1582(4) 0.2599(4) 0.3660(3) 0.0351(12) Uani 0.816(7) 1 d . U P D 1
H33A H 0.147450 0.323241 0.361730 0.053 Uiso 0.816(7) 1 calc R . P D 1
H33B H 0.099170 0.221755 0.399171 0.053 Uiso 0.816(7) 1 calc R . P D 1
H33C H 0.224212 0.232274 0.392982 0.053 Uiso 0.816(7) 1 calc R . P D 1
C34A C 0.2020(6) 0.0873(4) 0.3321(4) 0.0336(14) Uani 0.816(7) 1 d . U P D 1
H34A H 0.208993 0.043609 0.306790 0.050 Uiso 0.816(7) 1 calc R . P D 1
H34B H 0.267985 0.086459 0.357430 0.050 Uiso 0.816(7) 1 calc R . P D 1
H34C H 0.144204 0.068796 0.374942 0.050 Uiso 0.816(7) 1 calc R . P D 1
K2B K 0.8741(13) -0.1982(11) 0.2582(8) 0.023(2) Uani 0.119(4) 1 d . U P C 2
O7B O 0.906(2) -0.011(2) 0.158(2) 0.0222(18) Uani 0.119(4) 1 d . U P C 2
O8B O 0.958(5) -0.091(4) 0.328(3) 0.0238(19) Uani 0.119(4) 1 d . U P C 2
O9B O 0.763(3) -0.329(3) 0.399(2) 0.0232(19) Uani 0.119(4) 1 d . U P C 2
O10B O 0.670(3) -0.215(3) 0.244(2) 0.0202(18) Uani 0.119(4) 1 d . U P C 2
O11B O 0.9431(18) -0.2394(16) 0.1224(15) 0.0270(18) Uani 0.119(4) 1 d . U P C 2
O12B O 1.0483(17) -0.3171(17) 0.2748(16) 0.0277(18) Uani 0.119(4) 1 d . U P C 2
N3B N 0.778(2) -0.096(2) 0.087(2) 0.0228(16) Uani 0.119(4) 1 d . U P C 2
N4B N 0.971(2) -0.296(2) 0.4270(17) 0.0250(16) Uani 0.119(4) 1 d . U P C 2
C35B C 0.817(3) -0.001(2) 0.039(2) 0.0231(18) Uani 0.119(4) 1 d . U P C 2
H35C H 0.766424 0.038716 -0.002733 0.028 Uiso 0.119(4) 1 calc R . P C 2
H35D H 0.885973 -0.002593 0.010337 0.028 Uiso 0.119(4) 1 calc R . P C 2
C36B C 0.830(3) 0.043(3) 0.114(2) 0.0222(17) Uani 0.119(4) 1 d . U P C 2
H36C H 0.848969 0.109416 0.086935 0.027 Uiso 0.119(4) 1 calc R . P C 2
H36D H 0.763555 0.036721 0.148873 0.027 Uiso 0.119(4) 1 calc R . P C 2
C37B C 0.940(3) 0.036(3) 0.212(2) 0.0212(19) Uani 0.119(4) 1 d . U P C 2
H37C H 0.977553 0.094117 0.176382 0.025 Uiso 0.119(4) 1 calc R . P C 2
H37D H 0.876820 0.053193 0.239101 0.025 Uiso 0.119(4) 1 calc R . P C 2
C38B C 1.005(4) -0.025(3) 0.271(3) 0.0220(19) Uani 0.119(4) 1 d . U P C 2
H38C H 1.060030 -0.049597 0.243532 0.026 Uiso 0.119(4) 1 calc R . P C 2
H38D H 1.039926 0.010017 0.295806 0.026 Uiso 0.119(4) 1 calc R . P C 2
C39B C 1.030(3) -0.139(2) 0.399(2) 0.0262(19) Uani 0.119(4) 1 d . U P C 2
H39C H 1.041964 -0.097773 0.425325 0.031 Uiso 0.119(4) 1 calc R . P C 2
H39D H 1.099670 -0.155379 0.378224 0.031 Uiso 0.119(4) 1 calc R . P C 2
C40B C 0.975(3) -0.227(2) 0.460(2) 0.026(2) Uani 0.119(4) 1 d . U P C 2
H40C H 1.013047 -0.254876 0.512033 0.031 Uiso 0.119(4) 1 calc R . P C 2
H40D H 0.902500 -0.209319 0.473299 0.031 Uiso 0.119(4) 1 calc R . P C 2
C41B C 0.894(2) -0.364(2) 0.482(2) 0.0255(19) Uani 0.119(4) 1 d . U P C 2
H41C H 0.909318 -0.381312 0.540335 0.031 Uiso 0.119(4) 1 calc R . P C 2
H41D H 0.902924 -0.420609 0.472520 0.031 Uiso 0.119(4) 1 calc R . P C 2
C42B C 0.784(3) -0.3283(15) 0.4684(18) 0.0246(19) Uani 0.119(4) 1 d . U P C 2
H42C H 0.736514 -0.369233 0.514576 0.030 Uiso 0.119(4) 1 calc R . P C 2
H42D H 0.776747 -0.264287 0.464307 0.030 Uiso 0.119(4) 1 calc R . P C 2
C43B C 0.648(4) -0.322(3) 0.398(3) 0.0214(19) Uani 0.119(4) 1 d . U P C 2
H43C H 0.618705 -0.382836 0.435978 0.026 Uiso 0.119(4) 1 calc R . P C 2
H43D H 0.621299 -0.275407 0.418011 0.026 Uiso 0.119(4) 1 calc R . P C 2
C44B C 0.615(3) -0.297(2) 0.324(2) 0.0205(19) Uani 0.119(4) 1 d . U P C 2
H44C H 0.539474 -0.279448 0.325586 0.025 Uiso 0.119(4) 1 calc R . P C 2
H44D H 0.619981 -0.353664 0.313723 0.025 Uiso 0.119(4) 1 calc R . P C 2
C45B C 0.620(3) -0.198(3) 0.176(2) 0.0214(17) Uani 0.119(4) 1 d . U P C 2
H45C H 0.542938 -0.192638 0.186488 0.026 Uiso 0.119(4) 1 calc R . P C 2
H45D H 0.634842 -0.249212 0.159063 0.026 Uiso 0.119(4) 1 calc R . P C 2
C46B C 0.670(3) -0.086(3) 0.094(3) 0.0222(18) Uani 0.119(4) 1 d . U P C 2
H46C H 0.639829 -0.072301 0.039966 0.027 Uiso 0.119(4) 1 calc R . P C 2
H46D H 0.649741 -0.034324 0.108722 0.027 Uiso 0.119(4) 1 calc R . P C 2
C47B C 0.815(3) -0.148(2) 0.0371(19) 0.0244(17) Uani 0.119(4) 1 d . U P C 2
H47C H 0.768644 -0.201967 0.052970 0.029 Uiso 0.119(4) 1 calc R . P C 2
H47D H 0.805940 -0.106957 -0.022614 0.029 Uiso 0.119(4) 1 calc R . P C 2
C48B C 0.924(3) -0.183(3) 0.048(3) 0.0265(19) Uani 0.119(4) 1 d . U P C 2
H48C H 0.941127 -0.214868 0.011471 0.032 Uiso 0.119(4) 1 calc R . P C 2
H48D H 0.970040 -0.129164 0.028920 0.032 Uiso 0.119(4) 1 calc R . P C 2
C49B C 1.050(2) -0.279(3) 0.131(2) 0.0259(17) Uani 0.119(4) 1 d . U P C 2
H49C H 1.100328 -0.228380 0.117545 0.031 Uiso 0.119(4) 1 calc R . P C 2
H49D H 1.065565 -0.306360 0.091622 0.031 Uiso 0.119(4) 1 calc R . P C 2
C50B C 1.068(2) -0.356(2) 0.222(2) 0.0277(18) Uani 0.119(4) 1 d . U P C 2
H50C H 1.019808 -0.408097 0.236640 0.033 Uiso 0.119(4) 1 calc R . P C 2
H50D H 1.141461 -0.381604 0.226526 0.033 Uiso 0.119(4) 1 calc R . P C 2
C51B C 1.074(2) -0.379(2) 0.360(2) 0.0262(19) Uani 0.119(4) 1 d . U P C 2
H51C H 1.027182 -0.432908 0.381371 0.031 Uiso 0.119(4) 1 calc R . P C 2
H51D H 1.147419 -0.403951 0.359221 0.031 Uiso 0.119(4) 1 calc R . P C 2
C52B C 1.065(2) -0.338(2) 0.417(2) 0.0262(19) Uani 0.119(4) 1 d . U P C 2
H52C H 1.082812 -0.387999 0.472338 0.031 Uiso 0.119(4) 1 calc R . P C 2
H52D H 1.120429 -0.291495 0.399872 0.031 Uiso 0.119(4) 1 calc R . P C 2
P2B P 0.1654(12) 0.2192(10) 0.1369(7) 0.0279(17) Uani 0.184(7) 1 d . U P D 2
C27B C 0.144(2) 0.336(2) 0.1065(15) 0.0252(18) Uani 0.184(7) 1 d . U P D 2
C28B C 0.1410(18) 0.3590(17) 0.1702(16) 0.0251(18) Uani 0.184(7) 1 d . U P D 2
C29B C 0.1552(18) 0.298(2) 0.2484(17) 0.0252(16) Uani 0.184(7) 1 d . U P D 2
C30B C 0.176(2) 0.2004(18) 0.2357(14) 0.0254(17) Uani 0.184(7) 1 d . U P D 2
C31B C 0.126(2) 0.3963(17) 0.0119(15) 0.036(4) Uani 0.184(7) 1 d . U P D 2
H31D H 0.134748 0.356463 -0.017302 0.055 Uiso 0.184(7) 1 calc R . P D 2
H31E H 0.053939 0.423896 0.005638 0.055 Uiso 0.184(7) 1 calc R . P D 2
H31F H 0.176706 0.446057 -0.011899 0.055 Uiso 0.184(7) 1 calc R . P D 2
C32B C 0.1131(13) 0.4649(13) 0.1426(13) 0.025(3) Uani 0.184(7) 1 d . U P D 2
H32D H 0.106634 0.496079 0.082214 0.038 Uiso 0.184(7) 1 calc R . P D 2
H32E H 0.046143 0.471764 0.170598 0.038 Uiso 0.184(7) 1 calc R . P D 2
H32F H 0.169120 0.493162 0.157696 0.038 Uiso 0.184(7) 1 calc R . P D 2
C33B C 0.1602(19) 0.3017(17) 0.3297(14) 0.033(3) Uani 0.184(7) 1 d . U P D 2
H33D H 0.172244 0.238580 0.373665 0.049 Uiso 0.184(7) 1 calc R . P D 2
H33E H 0.218226 0.340945 0.326442 0.049 Uiso 0.184(7) 1 calc R . P D 2
H33F H 0.093506 0.328241 0.342445 0.049 Uiso 0.184(7) 1 calc R . P D 2
C34B C 0.205(3) 0.117(2) 0.3103(17) 0.028(4) Uani 0.184(7) 1 d . U P D 2
H34D H 0.215103 0.063573 0.296811 0.042 Uiso 0.184(7) 1 calc R . P D 2
H34E H 0.270218 0.127290 0.330072 0.042 Uiso 0.184(7) 1 calc R . P D 2
H34F H 0.148191 0.104241 0.353811 0.042 Uiso 0.184(7) 1 calc R . P D 2
C53B C 0.7136(15) 0.4305(19) 0.3139(10) 0.0495(19) Uani 0.165(4) 1 d D U P A 2
H53C H 0.710622 0.371906 0.365929 0.059 Uiso 0.165(4) 1 calc R . P A 2
H53D H 0.658123 0.473338 0.320995 0.059 Uiso 0.165(4) 1 calc R . P A 2
O13B O 0.6813(13) 0.4089(11) 0.2510(9) 0.054(2) Uani 0.165(4) 1 d D U P A 2
C56B C 0.696(2) 0.5032(15) 0.195(2) 0.0477(18) Uani 0.165(4) 1 d D U P A 2
H56C H 0.641163 0.544292 0.206082 0.057 Uiso 0.165(4) 1 calc R . P A 2
H56D H 0.694033 0.513118 0.136907 0.057 Uiso 0.165(4) 1 calc R . P A 2
C54B C 0.8189(17) 0.4731(18) 0.3111(13) 0.0482(19) Uani 0.165(4) 1 d D U P A 2
H54C H 0.879273 0.427638 0.329154 0.058 Uiso 0.165(4) 1 calc R . P A 2
H54D H 0.816374 0.516502 0.337385 0.058 Uiso 0.165(4) 1 calc R . P A 2
C55B C 0.8052(18) 0.5215(18) 0.2141(13) 0.0476(16) Uani 0.165(4) 1 d D U P A 2
H55C H 0.813912 0.589577 0.192230 0.057 Uiso 0.165(4) 1 calc R . P A 2
H55D H 0.860096 0.496659 0.186157 0.057 Uiso 0.165(4) 1 calc R . P A 2

loop_
_atom_site_aniso_label
_atom_site_aniso_U_11
_atom_site_aniso_U_22
_atom_site_aniso_U_33
_atom_site_aniso_U_23
_atom_site_aniso_U_13
_atom_site_aniso_U_12
P1 0.0227(5) 0.0244(5) 0.0285(5) -0.0149(4) -0.0032(4) -0.0007(3)
C1 0.0157(16) 0.0262(18) 0.0291(19) -0.0123(15) 0.0015(13) -0.0035(13)
C2 0.0161(17) 0.0265(19) 0.041(2) -0.0180(17) 0.0067(14) -0.0051(13)
C3 0.0201(17) 0.042(2) 0.032(2) -0.0262(17) 0.0013(14) -0.0084(15)
C4 0.0219(17) 0.0276(19) 0.031(2) -0.0129(16) -0.0029(14) -0.0023(14)
C5 0.035(2) 0.028(2) 0.035(2) -0.0042(17) 0.0002(16) 0.0005(16)
C6 0.030(2) 0.030(2) 0.062(3) -0.028(2) 0.0097(18) -0.0040(16)
C7 0.032(2) 0.081(3) 0.059(3) -0.056(3) 0.0096(19) -0.020(2)
C8 0.029(2) 0.054(3) 0.030(2) -0.0176(19) -0.0101(16) -0.0038(17)
O13A 0.0455(18) 0.0517(18) 0.0536(19) -0.0268(15) 0.0097(14) -0.0151(14)
C53A 0.036(2) 0.041(2) 0.053(2) -0.0185(18) 0.0037(18) -0.0033(17)
C54A 0.0380(19) 0.038(2) 0.051(2) -0.0237(17) 0.0013(17) -0.0035(16)
C55A 0.051(2) 0.045(2) 0.055(2) -0.027(2) -0.0045(19) -0.006(2)
C56A 0.047(2) 0.045(2) 0.045(2) -0.0273(18) 0.0040(18) -0.0114(18)
K1B 0.021(4) 0.027(4) 0.025(5) -0.007(5) -0.005(5) 0.000(3)
O1B 0.028(3) 0.031(3) 0.033(3) -0.018(3) 0.001(3) 0.002(3)
O2B 0.029(2) 0.037(2) 0.028(3) -0.019(2) 0.001(2) -0.001(2)
O3B 0.033(3) 0.018(3) 0.022(3) -0.013(3) -0.006(3) 0.000(3)
O4B 0.029(3) 0.020(3) 0.024(3) -0.011(3) -0.007(3) -0.002(3)
O5B 0.024(3) 0.028(2) 0.028(3) -0.011(3) 0.004(3) -0.003(2)
O6B 0.023(3) 0.031(3) 0.033(3) -0.018(3) -0.002(3) -0.005(3)
N1B 0.030(2) 0.023(2) 0.027(2) -0.010(2) -0.007(2) 0.002(2)
N2B 0.032(2) 0.031(2) 0.027(2) -0.018(2) -0.005(2) -0.001(2)
C9B 0.028(2) 0.023(2) 0.027(2) -0.012(2) -0.005(2) 0.003(2)
C10B 0.028(3) 0.026(3) 0.031(3) -0.015(3) 0.000(3) 0.004(2)
C11B 0.027(3) 0.034(3) 0.032(3) -0.019(3) 0.003(3) 0.002(3)
C12B 0.028(3) 0.037(3) 0.030(3) -0.018(3) 0.003(3) 0.000(3)
C13B 0.029(3) 0.036(3) 0.026(3) -0.020(3) -0.001(3) -0.002(3)
C14B 0.031(3) 0.034(3) 0.026(3) -0.019(3) -0.002(3) -0.002(3)
C15B 0.033(3) 0.026(3) 0.026(3) -0.012(3) -0.004(3) 0.001(3)
C16B 0.034(3) 0.022(3) 0.024(3) -0.011(3) -0.006(3) 0.002(3)
C17B 0.031(3) 0.019(2) 0.023(2) -0.010(2) -0.006(2) -0.001(2)
C18B 0.029(3) 0.019(3) 0.023(3) -0.011(2) -0.006(3) -0.003(3)
C19B 0.031(3) 0.022(3) 0.025(3) -0.012(3) -0.009(3) 0.000(3)
C20B 0.031(2) 0.023(2) 0.026(2) -0.011(2) -0.009(2) 0.002(2)
C21B 0.027(3) 0.026(2) 0.026(3) -0.008(2) 0.000(3) -0.001(3)
C22B 0.025(2) 0.026(2) 0.028(3) -0.009(2) 0.002(2) -0.002(2)
C23B 0.022(2) 0.029(2) 0.030(3) -0.015(2) 0.002(2) -0.005(2)
C24B 0.022(2) 0.030(2) 0.032(3) -0.017(2) 0.000(2) -0.005(2)
C25B 0.025(3) 0.032(3) 0.031(3) -0.019(3) -0.005(3) -0.004(3)
C26B 0.028(3) 0.032(3) 0.030(3) -0.019(3) -0.006(3) -0.003(3)
K1A 0.0185(5) 0.0186(5) 0.0179(7) -0.0098(6) -0.0021(5) -0.0008(4)
O1A 0.0276(13) 0.0240(13) 0.0287(15) -0.0161(12) -0.0008(11) 0.0022(10)
O2A 0.0254(13) 0.0367(16) 0.0260(16) -0.0190(12) 0.0022(11) -0.0002(11)
O3A 0.0329(17) 0.0182(14) 0.0207(16) -0.0101(12) -0.0096(11) 0.0008(11)
O4A 0.0261(13) 0.0194(15) 0.0219(17) -0.0114(11) -0.0068(12) -0.0023(11)
O5A 0.0238(12) 0.0289(13) 0.0243(17) -0.0115(15) 0.0058(15) -0.0024(10)
O6A 0.0218(14) 0.0315(14) 0.0303(18) -0.0194(14) -0.0024(11) -0.0068(11)
N1A 0.0281(14) 0.0211(13) 0.0245(16) -0.0102(12) -0.0061(13) 0.0002(11)
N2A 0.0309(19) 0.0301(19) 0.0260(16) -0.0176(14) -0.0042(14) -0.0022(14)
C9A 0.0280(16) 0.0244(16) 0.0277(18) -0.0083(14) -0.0079(15) 0.0039(13)
C10A 0.0286(17) 0.0216(17) 0.0292(19) -0.0097(15) -0.0033(15) 0.0047(13)
C11A 0.0283(17) 0.0299(18) 0.036(2) -0.0224(16) 0.0027(15) 0.0034(14)
C12A 0.0269(16) 0.0356(18) 0.033(2) -0.0201(15) 0.0047(15) 0.0017(14)
C13A 0.0294(18) 0.0378(19) 0.025(2) -0.0199(16) 0.0008(15) -0.0027(15)
C14A 0.0329(18) 0.038(2) 0.0253(19) -0.0200(15) -0.0031(15) -0.0031(16)
C15A 0.037(2) 0.0253(18) 0.0243(16) -0.0109(14) -0.0044(15) 0.0019(14)
C16A 0.034(2) 0.0213(18) 0.0239(15) -0.0097(14) -0.0045(17) 0.0034(15)
C17A 0.033(2) 0.0168(15) 0.025(2) -0.0115(15) -0.0069(16) -0.0043(16)
C18A 0.027(2) 0.0211(17) 0.0251(19) -0.0080(14) -0.0046(15) -0.0052(14)
C19A 0.0307(17) 0.0228(16) 0.0249(18) -0.0134(13) -0.0113(15) 0.0023(13)
C20A 0.0338(17) 0.0247(17) 0.0262(17) -0.0132(13) -0.0113(14) 0.0015(14)
C21A 0.0291(17) 0.0243(16) 0.0287(17) -0.0054(13) -0.0026(15) 0.0010(15)
C22A 0.0271(18) 0.0267(16) 0.0247(18) -0.0068(14) 0.0020(15) -0.0024(14)
C23A 0.0195(16) 0.0267(16) 0.032(2) -0.0113(16) 0.0061(15) -0.0026(13)
C24A 0.0234(17) 0.0297(19) 0.037(2) -0.0148(16) 0.0004(17) -0.0074(15)
C25A 0.0228(16) 0.0329(19) 0.0326(19) -0.0199(16) -0.0056(14) -0.0057(16)
C26A 0.0307(17) 0.033(2) 0.0314(18) -0.0197(16) -0.0068(14) 0.0000(18)
K2A 0.0165(5) 0.0223(5) 0.0170(8) -0.0090(6) -0.0005(6) 0.0004(4)
O7A 0.0213(18) 0.0164(15) 0.0237(14) -0.0093(12) -0.0073(14) 0.0055(12)
O8A 0.0227(12) 0.0195(13) 0.025(2) -0.0084(15) -0.0075(16) -0.0003(10)
O9A 0.0180(13) 0.0282(13) 0.0169(18) -0.0097(14) -0.0021(13) -0.0012(10)
O10A 0.0149(17) 0.0201(15) 0.0179(17) -0.0067(12) -0.0037(13) -0.0031(12)
O11A 0.0243(13) 0.0334(17) 0.0189(15) -0.0151(13) 0.0016(13) 0.0005(12)
O12A 0.0235(12) 0.0236(14) 0.0296(15) -0.0147(12) -0.0032(12) 0.0042(10)
N3A 0.0228(17) 0.0246(15) 0.0180(15) -0.0104(12) -0.0034(12) -0.0016(12)
N4A 0.0235(14) 0.0218(14) 0.0214(15) -0.0085(12) -0.0031(12) -0.0025(11)
C35A 0.0269(19) 0.0228(17) 0.0194(15) -0.0073(14) -0.0040(15) 0.0017(14)
C36A 0.0249(19) 0.0206(16) 0.0211(17) -0.0074(14) -0.0107(14) 0.0026(15)
C37A 0.0252(18) 0.0166(16) 0.0240(18) -0.0102(14) -0.0090(15) 0.0032(15)
C38A 0.0259(17) 0.017(2) 0.027(2) -0.0083(16) -0.0056(18) -0.0016(16)
C39A 0.0265(17) 0.0262(16) 0.0277(19) -0.0111(15) -0.0101(15) -0.0019(14)
C40A 0.0291(17) 0.0287(17) 0.0234(17) -0.0109(14) -0.0071(14) -0.0013(14)
C41A 0.0259(17) 0.0257(17) 0.0203(18) -0.0042(14) -0.0006(14) -0.0030(14)
C42A 0.0272(18) 0.0266(17) 0.0219(18) -0.0092(14) 0.0004(14) -0.0026(15)
C43A 0.0190(16) 0.024(2) 0.018(2) -0.0046(16) 0.0017(18) 0.0004(15)
C44A 0.0176(16) 0.0223(15) 0.0194(18) -0.0072(15) -0.0027(14) -0.0045(12)
C45A 0.0200(18) 0.0258(18) 0.019(2) -0.0082(15) -0.0090(14) -0.0019(14)
C46A 0.019(2) 0.0289(16) 0.0211(16) -0.0108(13) -0.0057(17) 0.0004(17)
C47A 0.0280(19) 0.0306(18) 0.0157(17) -0.0120(14) -0.0026(14) -0.0023(14)
C48A 0.0324(18) 0.0334(18) 0.0163(17) -0.0153(15) 0.0044(14) -0.0045(15)
C49A 0.0231(16) 0.0331(18) 0.0304(19) -0.0183(15) 0.0051(15) -0.0006(14)
C50A 0.0226(16) 0.0293(18) 0.033(2) -0.0188(16) 0.0023(15) 0.0008(14)
C51A 0.0193(16) 0.0231(17) 0.034(2) -0.0095(15) -0.0019(14) 0.0019(13)
C52A 0.0229(16) 0.0226(16) 0.0288(18) -0.0096(15) -0.0033(14) 0.0017(14)
P2A 0.0263(7) 0.0249(9) 0.0142(10) -0.0109(9) -0.0024(8) -0.0020(6)
C27A 0.0218(16) 0.0297(16) 0.018(2) -0.0127(18) -0.0006(17) -0.0028(13)
C28A 0.0202(16) 0.0253(17) 0.023(2) -0.0143(17) -0.0035(16) -0.0032(14)
C29A 0.0181(16) 0.029(2) 0.020(2) -0.0106(15) -0.0035(15) -0.0019(15)
C30A 0.0229(16) 0.029(2) 0.013(2) -0.0095(18) -0.0032(17) -0.0032(15)
C31A 0.034(2) 0.039(3) 0.027(3) -0.006(2) -0.004(2) -0.0057(19)
C32A 0.028(2) 0.030(2) 0.049(3) -0.023(2) -0.001(2) -0.0016(18)
C33A 0.036(2) 0.047(3) 0.026(3) -0.019(2) 0.000(2) -0.007(2)
C34A 0.035(2) 0.030(3) 0.024(3) 0.001(2) -0.006(2) -0.002(3)
K2B 0.026(4) 0.020(3) 0.024(5) -0.011(4) -0.002(4) 0.001(3)
O7B 0.024(3) 0.018(3) 0.024(3) -0.008(2) -0.009(3) 0.003(3)
O8B 0.025(2) 0.020(3) 0.026(3) -0.009(3) -0.008(3) -0.001(2)
O9B 0.022(3) 0.026(2) 0.019(3) -0.008(3) 0.000(3) -0.001(2)
O10B 0.018(3) 0.023(3) 0.019(3) -0.007(2) -0.005(3) -0.004(3)
O11B 0.024(3) 0.032(3) 0.028(3) -0.016(3) 0.004(3) 0.001(2)
O12B 0.023(2) 0.025(3) 0.033(3) -0.010(3) -0.002(3) 0.003(2)
N3B 0.024(2) 0.026(2) 0.019(2) -0.010(2) -0.005(2) -0.001(2)
N4B 0.026(2) 0.024(2) 0.024(2) -0.009(2) -0.003(2) 0.000(2)
C35B 0.025(3) 0.024(3) 0.020(3) -0.009(2) -0.006(3) 0.001(3)
C36B 0.025(3) 0.020(2) 0.022(2) -0.009(2) -0.007(2) 0.003(2)
C37B 0.024(3) 0.017(3) 0.024(3) -0.010(3) -0.008(3) 0.002(3)
C38B 0.024(3) 0.018(3) 0.025(3) -0.009(3) -0.008(3) 0.001(3)
C39B 0.027(3) 0.025(3) 0.026(3) -0.010(3) -0.007(3) 0.000(2)
C40B 0.027(3) 0.025(3) 0.025(3) -0.010(3) -0.005(3) 0.000(3)
C41B 0.026(3) 0.024(3) 0.022(3) -0.007(3) -0.001(3) -0.001(2)
C42B 0.025(3) 0.026(3) 0.021(3) -0.008(3) 0.000(3) -0.001(3)
C43B 0.019(3) 0.025(3) 0.019(3) -0.008(3) -0.002(3) -0.002(2)
C44B 0.017(3) 0.023(3) 0.019(3) -0.006(3) -0.003(3) -0.004(2)
C45B 0.018(2) 0.025(2) 0.020(2) -0.007(2) -0.005(2) -0.002(2)
C46B 0.021(3) 0.026(3) 0.020(3) -0.009(2) -0.006(3) -0.002(3)
C47B 0.026(2) 0.030(2) 0.019(2) -0.013(2) 0.000(2) -0.001(2)
C48B 0.026(3) 0.032(3) 0.023(3) -0.015(3) 0.003(3) -0.001(3)
C49B 0.023(2) 0.030(2) 0.028(3) -0.016(2) 0.002(2) 0.002(2)
C50B 0.023(3) 0.027(3) 0.032(3) -0.013(3) 0.000(3) 0.003(2)
C51B 0.022(3) 0.024(3) 0.029(3) -0.009(3) -0.002(3) 0.001(3)
C52B 0.025(3) 0.025(3) 0.026(3) -0.009(3) -0.004(3) 0.000(2)
P2B 0.029(2) 0.028(2) 0.024(3) -0.008(3) -0.002(3) -0.0015(19)
C27B 0.024(2) 0.029(2) 0.022(3) -0.010(3) -0.002(3) -0.003(2)
C28B 0.022(2) 0.030(2) 0.024(3) -0.011(3) -0.002(3) -0.003(2)
C29B 0.023(2) 0.031(2) 0.021(3) -0.010(2) -0.003(2) -0.003(2)
C30B 0.025(2) 0.029(2) 0.020(3) -0.009(3) -0.003(3) -0.002(2)
C31B 0.034(6) 0.036(6) 0.030(7) -0.006(6) 0.001(7) 0.002(6)
C32B 0.013(5) 0.039(5) 0.029(5) -0.019(5) -0.003(5) 0.002(5)
C33B 0.037(5) 0.039(6) 0.029(6) -0.021(5) 0.002(5) -0.002(5)
C34B 0.028(5) 0.032(6) 0.020(6) -0.006(5) -0.008(5) -0.003(6)
C53B 0.043(3) 0.045(3) 0.057(3) -0.020(3) 0.004(3) -0.004(3)
O13B 0.049(3) 0.048(3) 0.060(3) -0.020(3) 0.001(3) -0.005(3)
C56B 0.046(3) 0.045(3) 0.054(3) -0.023(3) 0.002(2) -0.005(2)
C54B 0.043(3) 0.046(3) 0.055(3) -0.022(3) 0.006(3) -0.006(3)
C55B 0.045(2) 0.045(2) 0.055(2) -0.024(2) 0.004(2) -0.006(2)

loop_
_atom_type_symbol
_atom_type_description
_atom_type_scat_dispersion_real
_atom_type_scat_dispersion_imag
_atom_type_scat_source
C C 0.0033 0.0016 'International Tables Vol C Tables 4.2.6.8 and 6.1.1.4'
H H 0.0000 0.0000 'International Tables Vol C Tables 4.2.6.8 and 6.1.1.4'
K K 0.2009 0.2494 'International Tables Vol C Tables 4.2.6.8 and 6.1.1.4'
N N 0.0061 0.0033 'International Tables Vol C Tables 4.2.6.8 and 6.1.1.4'
O O 0.0106 0.0060 'International Tables Vol C Tables 4.2.6.8 and 6.1.1.4'
P P 0.1023 0.0942 'International Tables Vol C Tables 4.2.6.8 and 6.1.1.4'

loop_
_geom_angle_atom_site_label_1
_geom_angle_atom_site_label_2
_geom_angle_atom_site_label_3
_geom_angle
_geom_angle_site_symmetry_1
_geom_angle_site_symmetry_3
_geom_angle_publ_flag
C4 P1 C1 91.00(15) . . ?
C2 C1 P1 111.6(2) . . ?
C2 C1 C5 125.1(3) . . ?
C5 C1 P1 123.3(2) . . ?
C1 C2 C3 113.2(3) . . ?
C1 C2 C6 123.8(3) . . ?
C3 C2 C6 123.0(3) . . ?
C2 C3 C7 125.1(3) . . ?
C4 C3 C2 113.4(3) . . ?
C4 C3 C7 121.4(3) . . ?
C3 C4 P1 110.8(2) . . ?
C3 C4 C8 125.3(3) . . ?
C8 C4 P1 123.9(2) . . ?
C56A O13A C53A 100.9(4) . . ?
O13A C53A C54A 108.5(4) . . ?
C53A C54A C55A 101.2(4) . . ?
C56A C55A C54A 101.3(4) . . ?
O13A C56A C55A 107.4(4) . . ?
O1B K1B N1B 62.8(11) . . ?
O2B K1B O1B 59.8(11) . . ?
O2B K1B O3B 91.4(13) . . ?
O2B K1B O4B 131.2(17) . . ?
O2B K1B O5B 123.8(15) . . ?
O2B K1B O6B 96.5(13) . . ?
O2B K1B N1B 122.1(13) . . ?
O2B K1B N2B 62.8(16) . . ?
O3B K1B O1B 116.9(13) . . ?
O3B K1B N1B 121.0(13) . . ?
O4B K1B O1B 93.5(15) . . ?
O4B K1B O3B 63.5(15) . . ?
O4B K1B O6B 127.2(18) . . ?
O4B K1B N1B 57.8(14) . . ?
O4B K1B N2B 119(2) . . ?
O5B K1B O1B 97.2(12) . . ?
O5B K1B O3B 140.9(15) . . ?
O5B K1B O4B 97.7(16) . . ?
O5B K1B O6B 63.1(13) . . ?
O5B K1B N1B 57.3(13) . . ?
O5B K1B N2B 121.1(18) . . ?
O6B K1B O1B 135.0(14) . . ?
O6B K1B O3B 99.8(14) . . ?
O6B K1B N1B 119.8(14) . . ?
O6B K1B N2B 58.1(16) . . ?
N2B K1B O1B 122.0(16) . . ?
N2B K1B O3B 56.9(17) . . ?
N2B K1B N1B 175.2(18) . . ?
C10B O1B K1B 113(2) . . ?
C11B O1B K1B 108(3) . . ?
C11B O1B C10B 122(4) . . ?
C12B O2B K1B 124(3) . . ?
C13B O2B K1B 118(3) . . ?
C13B O2B C12B 105(4) . . ?
C16B O3B K1B 118(3) . . ?
C17B O3B K1B 111(3) . . ?
C17B O3B C16B 106(4) . . ?
C18B O4B K1B 108(3) . . ?
C19B O4B K1B 118(3) . . ?
C19B O4B C18B 115(4) . . ?
C22B O5B K1B 132(5) . . ?
C22B O5B C23B 99(4) . . ?
C23B O5B K1B 111(2) . . ?
C24B O6B K1B 114(3) . . ?
C25B O6B K1B 107(4) . . ?
C25B O6B C24B 134(5) . . ?
C9B N1B K1B 108(2) . . ?
C9B N1B C21B 128(3) . . ?
C20B N1B K1B 116(3) . . ?
C20B N1B C9B 101(3) . . ?
C20B N1B C21B 97(3) . . ?
C21B N1B K1B 106(2) . . ?
C14B N2B K1B 108(3) . . ?
C14B N2B C15B 113(5) . . ?
C15B N2B K1B 112(4) . . ?
C26B N2B K1B 103(4) . . ?
C26B N2B C14B 128(6) . . ?
C26B N2B C15B 93(4) . . ?
C10B C9B N1B 110(3) . . ?
O1B C10B C9B 113(4) . . ?
O1B C11B C12B 122(4) . . ?
O2B C12B C11B 103(3) . . ?
O2B C13B C14B 116(4) . . ?
C13B C14B N2B 114(4) . . ?
C16B C15B N2B 120(5) . . ?
O3B C16B C15B 99(4) . . ?
O3B C17B C18B 123(6) . . ?
C17B C18B O4B 115(5) . . ?
O4B C19B C20B 109(4) . . ?
N1B C20B C19B 113(4) . . ?
C22B C21B N1B 103(3) . . ?
O5B C22B C21B 129(5) . . ?
C24B C23B O5B 111(4) . . ?
O6B C24B C23B 117(5) . . ?
O6B C25B K1B 53(3) . . ?
O6B C25B C26B 124(6) . . ?
C26B C25B K1B 81(4) . . ?
N2B C26B K1B 55(4) . . ?
N2B C26B C25B 108(5) . . ?
C25B C26B K1B 77(3) . . ?
O1A K1A O2A 61.45(9) . . ?
O1A K1A O3A 117.02(11) . . ?
O1A K1A O4A 94.31(12) . . ?
O1A K1A O5A 95.22(10) . . ?
O1A K1A O6A 133.27(12) . . ?
O1A K1A N1A 60.43(9) . . ?
O1A K1A N2A 121.35(13) . . ?
O2A K1A O3A 92.54(10) . . ?
O2A K1A O4A 131.76(14) . . ?
O2A K1A O5A 119.91(11) . . ?
O2A K1A N1A 121.38(10) . . ?
O2A K1A N2A 60.41(12) . . ?
O3A K1A O4A 60.34(12) . . ?
O3A K1A O5A 143.08(12) . . ?
O3A K1A N1A 119.94(11) . . ?
O3A K1A N2A 59.36(13) . . ?
O4A K1A N1A 60.22(12) . . ?
O4A K1A N2A 118.80(16) . . ?
O5A K1A O4A 102.15(13) . . ?
O5A K1A N1A 59.70(10) . . ?
O5A K1A N2A 119.69(15) . . ?
O6A K1A O2A 95.21(10) . . ?
O6A K1A O3A 102.89(11) . . ?
O6A K1A O4A 127.61(14) . . ?
O6A K1A O5A 60.14(11) . . ?
O6A K1A N1A 119.23(11) . . ?
O6A K1A N2A 59.92(13) . . ?
N2A K1A N1A 178.21(14) . . ?
C10A O1A K1A 119.5(2) . . ?
C10A O1A C11A 110.6(3) . . ?
C11A O1A K1A 116.4(2) . . ?
C12A O2A K1A 111.5(2) . . ?
C13A O2A K1A 117.7(2) . . ?
C13A O2A C12A 111.3(3) . . ?
C16A O3A K1A 117.0(3) . . ?
C16A O3A C17A 111.0(3) . . ?
C17A O3A K1A 116.2(3) . . ?
C18A O4A K1A 110.7(2) . . ?
C18A O4A C19A 110.2(4) . . ?
C19A O4A K1A 117.9(3) . . ?
C22A O5A K1A 116.4(2) . . ?
C23A O5A K1A 115.2(2) . . ?
C23A O5A C22A 111.5(3) . . ?
C24A O6A K1A 115.0(2) . . ?
C24A O6A C25A 109.4(3) . . ?
C25A O6A K1A 122.8(3) . . ?
C9A N1A K1A 107.6(2) . . ?
C20A N1A K1A 108.0(2) . . ?
C20A N1A C9A 111.1(3) . . ?
C21A N1A K1A 110.2(2) . . ?
C21A N1A C9A 109.0(3) . . ?
C21A N1A C20A 110.8(3) . . ?
C14A N2A K1A 107.6(2) . . ?
C14A N2A C15A 110.1(5) . . ?
C14A N2A C26A 109.9(5) . . ?
C15A N2A K1A 111.3(3) . . ?
C15A N2A C26A 109.4(3) . . ?
C26A N2A K1A 108.6(4) . . ?
N1A C9A C10A 113.7(3) . . ?
O1A C10A C9A 108.8(3) . . ?
O1A C11A C12A 109.5(3) . . ?
O2A C12A C11A 109.0(3) . . ?
O2A C13A C14A 109.4(4) . . ?
N2A C14A C13A 113.1(4) . . ?
N2A C15A C16A 112.9(4) . . ?
O3A C16A C15A 109.5(3) . . ?
O3A C17A C18A 109.3(4) . . ?
O4A C18A C17A 108.9(4) . . ?
O4A C19A C20A 109.6(3) . . ?
N1A C20A C19A 113.8(3) . . ?
N1A C21A C22A 113.8(3) . . ?
O5A C22A C21A 108.7(3) . . ?
O5A C23A C24A 109.7(4) . . ?
O6A C24A C23A 109.4(4) . . ?
O6A C25A C26A 108.4(3) . . ?
N2A C26A C25A 114.7(4) . . ?
O7A K2A O8A 59.02(14) . . ?
O7A K2A N3A 58.24(11) . . ?
O7A K2A N4A 118.18(11) . . ?
O8A K2A N3A 116.55(15) . . ?
O8A K2A N4A 59.78(14) . . ?
O9A K2A O7A 135.69(14) . . ?
O9A K2A O8A 97.34(13) . . ?
O9A K2A N3A 121.08(12) . . ?
O9A K2A N4A 60.41(9) . . ?
O10A K2A O7A 97.56(12) . . ?
O10A K2A O8A 121.22(18) . . ?
O10A K2A O9A 61.02(11) . . ?
O10A K2A O11A 99.86(12) . . ?
O10A K2A N3A 60.28(11) . . ?
O10A K2A N4A 120.76(12) . . ?
O11A K2A O7A 91.35(11) . . ?
O11A K2A O8A 130.36(15) . . ?
O11A K2A O9A 128.34(12) . . ?
O11A K2A N3A 59.44(10) . . ?
O11A K2A N4A 122.78(11) . . ?
O12A K2A O7A 116.31(11) . . ?
O12A K2A O8A 94.63(15) . . ?
O12A K2A O9A 101.40(12) . . ?
O12A K2A O10A 140.49(14) . . ?
O12A K2A O11A 61.75(9) . . ?
O12A K2A N3A 120.52(11) . . ?
O12A K2A N4A 61.29(9) . . ?
N4A K2A N3A 176.31(12) . . ?
C36A O7A K2A 116.1(3) . . ?
C37A O7A K2A 116.4(2) . . ?
C37A O7A C36A 110.9(3) . . ?
C38A O8A K2A 111.0(3) . . ?
C39A O8A K2A 114.8(3) . . ?
C39A O8A C38A 109.9(5) . . ?
C42A O9A K2A 117.4(3) . . ?
C43A O9A K2A 113.2(2) . . ?
C43A O9A C42A 112.3(3) . . ?
C44A O10A K2A 114.6(2) . . ?
C44A O10A C45A 110.2(4) . . ?
C45A O10A K2A 117.5(3) . . ?
C48A O11A K2A 120.0(2) . . ?
C49A O11A K2A 112.9(2) . . ?
C49A O11A C48A 112.1(3) . . ?
C50A O12A K2A 112.6(2) . . ?
C50A O12A C51A 110.5(3) . . ?
C51A O12A K2A 114.1(2) . . ?
C35A N3A K2A 111.2(2) . . ?
C35A N3A C46A 110.2(3) . . ?
C46A N3A K2A 106.6(3) . . ?
C47A N3A K2A 107.0(2) . . ?
C47A N3A C35A 110.6(3) . . ?
C47A N3A C46A 111.1(3) . . ?
C40A N4A K2A 110.5(2) . . ?
C41A N4A K2A 109.1(2) . . ?
C41A N4A C40A 109.7(3) . . ?
C41A N4A C52A 110.0(3) . . ?
C52A N4A K2A 107.9(2) . . ?
C52A N4A C40A 109.6(3) . . ?
N3A C35A C36A 113.2(3) . . ?
O7A C36A C35A 110.6(3) . . ?
O7A C37A C38A 109.4(4) . . ?
O8A C38A C37A 109.1(5) . . ?
O8A C39A C40A 109.6(4) . . ?
N4A C40A C39A 113.4(3) . . ?
N4A C41A C42A 113.8(3) . . ?
O9A C42A C41A 108.8(3) . . ?
O9A C43A C44A 109.8(4) . . ?
O10A C44A C43A 108.6(4) . . ?
O10A C45A C46A 109.5(4) . . ?
N3A C46A C45A 114.7(4) . . ?
N3A C47A C48A 112.8(3) . . ?
O11A C48A C47A 108.8(3) . . ?
O11A C49A C50A 109.5(3) . . ?
O12A C50A C49A 109.1(3) . . ?
O12A C51A C52A 108.9(3) . . ?
N4A C52A C51A 113.6(3) . . ?
C30A P2A C27A 90.7(2) . . ?
C28A C27A P2A 110.9(3) . . ?
C28A C27A C31A 125.9(5) . . ?
C31A C27A P2A 123.2(4) . . ?
C27A C28A C29A 112.0(4) . . ?
C27A C28A C32A 121.3(5) . . ?
C29A C28A C32A 126.6(4) . . ?
C28A C29A C33A 122.8(4) . . ?
C30A C29A C28A 115.0(4) . . ?
C30A C29A C33A 122.1(4) . . ?
C29A C30A P2A 111.4(3) . . ?
C29A C30A C34A 125.7(4) . . ?
C34A C30A P2A 122.9(4) . . ?
O7B K2B O8B 61.6(13) . . ?
O7B K2B O9B 146.0(12) . . ?
O7B K2B O11B 89.5(10) . . ?
O7B K2B N3B 58.1(10) . . ?
O7B K2B N4B 120.8(10) . . ?
O8B K2B O9B 100.4(13) . . ?
O8B K2B O11B 132.9(13) . . ?
O8B K2B N3B 118.4(13) . . ?
O8B K2B N4B 60.5(12) . . ?
O9B K2B O11B 120.9(10) . . ?
O9B K2B N3B 122.7(11) . . ?
O9B K2B N4B 58.0(9) . . ?
O10B K2B O7B 103.1(11) . . ?
O10B K2B O8B 126.7(16) . . ?
O10B K2B O9B 62.9(11) . . ?
O10B K2B O11B 94.1(11) . . ?
O10B K2B O12B 132.0(12) . . ?
O10B K2B N3B 60.2(10) . . ?
O10B K2B N4B 120.3(11) . . ?
O11B K2B N3B 58.3(8) . . ?
O11B K2B N4B 122.2(9) . . ?
O12B K2B O7B 115.8(10) . . ?
O12B K2B O8B 97.1(13) . . ?
O12B K2B O9B 93.7(10) . . ?
O12B K2B O11B 61.1(7) . . ?
O12B K2B N3B 119.0(9) . . ?
O12B K2B N4B 61.5(8) . . ?
N4B K2B N3B 178.9(10) . . ?
C36B O7B K2B 120(3) . . ?
C36B O7B C37B 105(3) . . ?
C37B O7B K2B 109(2) . . ?
C38B O8B K2B 108(3) . . ?
C38B O8B C39B 109(4) . . ?
C39B O8B K2B 119(3) . . ?
C42B O9B K2B 114(2) . . ?
C42B O9B C43B 105(3) . . ?
C43B O9B K2B 116(2) . . ?
C44B O10B K2B 113.6(18) . . ?
C45B O10B K2B 129(3) . . ?
C45B O10B C44B 111(3) . . ?
C48B O11B K2B 121(2) . . ?
C48B O11B C49B 114(3) . . ?
C49B O11B K2B 111.3(18) . . ?
C50B O12B K2B 120.6(19) . . ?
C50B O12B C51B 113(3) . . ?
C51B O12B K2B 115.6(18) . . ?
C35B N3B K2B 113(2) . . ?
C35B N3B C47B 106(3) . . ?
C46B N3B K2B 112(2) . . ?
C46B N3B C35B 106(3) . . ?
C46B N3B C47B 113(3) . . ?
C47B N3B K2B 107.1(18) . . ?
C40B N4B K2B 107.5(18) . . ?
C41B N4B K2B 106.2(18) . . ?
C41B N4B C40B 106(2) . . ?
C52B N4B K2B 108.1(19) . . ?
C52B N4B C40B 117(3) . . ?
C52B N4B C41B 112(3) . . ?
N3B C35B C36B 105(3) . . ?
O7B C36B C35B 102(3) . . ?
C38B C37B O7B 109(3) . . ?
O8B C38B K2B 51(3) . . ?
O8B C38B C37B 114(5) . . ?
C37B C38B K2B 86(3) . . ?
O8B C39B C40B 106(3) . . ?
N4B C40B C39B 112(3) . . ?
N4B C41B C42B 113(2) . . ?
O9B C42B C41B 105(3) . . ?
C44B C43B O9B 112(4) . . ?
C43B C44B O10B 121(3) . . ?
O10B C45B C46B 107(3) . . ?
N3B C46B C45B 108(3) . . ?
C48B C47B N3B 115(3) . . ?
O11B C48B C47B 114(3) . . ?
O11B C49B C50B 112(3) . . ?
O12B C50B C49B 108(3) . . ?
C52B C51B O12B 116(3) . . ?
N4B C52B C51B 119(3) . . ?
C30B P2B C27B 91.3(13) . . ?
C28B C27B P2B 112.6(18) . . ?
C28B C27B C31B 131(2) . . ?
C31B C27B P2B 115.7(18) . . ?
C27B C28B C32B 112(2) . . ?
C29B C28B C27B 124(2) . . ?
C29B C28B C32B 124(3) . . ?
C28B C29B C30B 100(2) . . ?
C28B C29B C33B 136(3) . . ?
C33B C29B C30B 124(2) . . ?
C29B C30B P2B 112.3(16) . . ?
C34B C30B P2B 132(2) . . ?
C34B C30B C29B 115(2) . . ?
O13B C53B C54B 124.4(14) . . ?
C53B O13B K1B 126.4(14) . . ?
C53B O13B C56B 87(2) . . ?
C56B O13B K1B 146(2) . . ?
O13B C56B C55B 103.3(17) . . ?
C53B C54B C55B 83.5(14) . . ?
C56B C55B C54B 110(2) . . ?

loop_
_geom_bond_atom_site_label_1
_geom_bond_atom_site_label_2
_geom_bond_distance
_geom_bond_site_symmetry_2
_geom_bond_publ_flag
P1 C1 1.762(3) . ?
P1 C4 1.754(3) . ?
C1 C2 1.381(4) . ?
C1 C5 1.514(5) . ?
C2 C3 1.407(5) . ?
C2 C6 1.517(4) . ?
C3 C4 1.403(5) . ?
C3 C7 1.532(4) . ?
C4 C8 1.513(5) . ?
O13A C53A 1.413(4) . ?
O13A C56A 1.412(4) . ?
C53A C54A 1.528(5) . ?
C54A C55A 1.579(9) . ?
C55A C56A 1.528(5) . ?
K1B O1B 2.95(4) . ?
K1B O2B 2.71(4) . ?
K1B O3B 2.92(5) . ?
K1B O4B 2.85(5) . ?
K1B O5B 2.74(4) . ?
K1B O6B 2.85(5) . ?
K1B N1B 3.05(4) . ?
K1B N2B 2.91(6) . ?
O1B C10B 1.38(5) . ?
O1B C11B 1.33(5) . ?
O2B C12B 1.37(5) . ?
O2B C13B 1.36(5) . ?
O3B C16B 1.40(5) . ?
O3B C17B 1.33(7) . ?
O4B C18B 1.61(8) . ?
O4B C19B 1.42(7) . ?
O5B C22B 1.10(6) . ?
O5B C23B 1.67(6) . ?
O6B C24B 1.31(6) . ?
O6B C25B 1.21(6) . ?
N1B C9B 1.67(6) . ?
N1B C20B 1.34(5) . ?
N1B C21B 2.01(6) . ?
N2B C14B 1.54(8) . ?
N2B C15B 1.56(8) . ?
N2B C26B 1.31(9) . ?
C9B C10B 1.57(5) . ?
C11B C12B 1.54(6) . ?
C13B C14B 1.42(7) . ?
C15B C16B 1.41(7) . ?
C17B C18B 1.38(6) . ?
C19B C20B 1.61(6) . ?
C21B C22B 1.36(6) . ?
C23B C24B 1.39(6) . ?
C25B C26B 1.31(7) . ?
K1A O1A 2.734(3) . ?
K1A O2A 2.817(3) . ?
K1A O3A 2.819(4) . ?
K1A O4A 2.854(3) . ?
K1A O5A 2.854(4) . ?
K1A O6A 2.783(4) . ?
K1A N1A 3.049(3) . ?
K1A N2A 3.047(5) . ?
O1A C10A 1.424(5) . ?
O1A C11A 1.432(5) . ?
O2A C12A 1.426(5) . ?
O2A C13A 1.408(5) . ?
O3A C16A 1.431(5) . ?
O3A C17A 1.437(6) . ?
O4A C18A 1.417(7) . ?
O4A C19A 1.426(6) . ?
O5A C22A 1.422(5) . ?
O5A C23A 1.417(5) . ?
O6A C24A 1.442(6) . ?
O6A C25A 1.445(5) . ?
N1A C9A 1.473(5) . ?
N1A C20A 1.471(5) . ?
N1A C21A 1.460(5) . ?
N2A C14A 1.477(7) . ?
N2A C15A 1.479(7) . ?
N2A C26A 1.488(8) . ?
C9A C10A 1.505(5) . ?
C11A C12A 1.498(6) . ?
C13A C14A 1.517(6) . ?
C15A C16A 1.503(6) . ?
C17A C18A 1.505(5) . ?
C19A C20A 1.512(5) . ?
C21A C22A 1.525(5) . ?
C23A C24A 1.492(6) . ?
C25A C26A 1.515(6) . ?
K2A O7A 2.905(4) . ?
K2A O8A 2.927(5) . ?
K2A O9A 2.827(4) . ?
K2A O10A 2.785(4) . ?
K2A O11A 2.788(3) . ?
K2A O12A 2.777(3) . ?
K2A N3A 3.106(3) . ?
K2A N4A 3.037(3) . ?
O7A C36A 1.420(4) . ?
O7A C37A 1.419(6) . ?
O8A C38A 1.456(8) . ?
O8A C39A 1.425(7) . ?
O9A C42A 1.438(5) . ?
O9A C43A 1.426(7) . ?
O10A C44A 1.425(6) . ?
O10A C45A 1.429(5) . ?
O11A C48A 1.420(4) . ?
O11A C49A 1.413(5) . ?
O12A C50A 1.395(5) . ?
O12A C51A 1.439(5) . ?
N3A C35A 1.477(6) . ?
N3A C46A 1.484(5) . ?
N3A C47A 1.469(5) . ?
N4A C40A 1.478(5) . ?
N4A C41A 1.469(5) . ?
N4A C52A 1.472(5) . ?
C35A C36A 1.484(6) . ?
C37A C38A 1.493(5) . ?
C39A C40A 1.514(5) . ?
C41A C42A 1.521(6) . ?
C43A C44A 1.506(6) . ?
C45A C46A 1.489(7) . ?
C47A C48A 1.511(5) . ?
C49A C50A 1.516(6) . ?
C51A C52A 1.509(5) . ?
P2A C27A 1.779(6) . ?
P2A C30A 1.760(4) . ?
C27A C28A 1.398(6) . ?
C27A C31A 1.512(6) . ?
C28A C29A 1.417(6) . ?
C28A C32A 1.519(6) . ?
C29A C30A 1.362(7) . ?
C29A C33A 1.546(6) . ?
C30A C34A 1.524(6) . ?
K2B O7B 2.77(4) . ?
K2B O8B 2.81(5) . ?
K2B O9B 2.81(4) . ?
K2B O10B 2.68(4) . ?
K2B O11B 2.85(3) . ?
K2B O12B 2.77(3) . ?
K2B N3B 3.08(3) . ?
K2B N4B 3.04(3) . ?
O7B C36B 1.31(4) . ?
O7B C37B 1.57(5) . ?
O8B C38B 1.25(7) . ?
O8B C39B 1.51(6) . ?
O9B C42B 1.30(5) . ?
O9B C43B 1.47(6) . ?
O10B C44B 1.60(5) . ?
O10B C45B 1.32(4) . ?
O11B C48B 1.28(4) . ?
O11B C49B 1.45(4) . ?
O12B C50B 1.34(4) . ?
O12B C51B 1.46(4) . ?
N3B C35B 1.47(5) . ?
N3B C46B 1.37(4) . ?
N3B C47B 1.51(5) . ?
N4B C40B 1.46(4) . ?
N4B C41B 1.46(4) . ?
N4B C52B 1.39(4) . ?
C35B C36B 1.78(5) . ?
C37B C38B 1.37(4) . ?
C39B C40B 1.52(4) . ?
C41B C42B 1.47(5) . ?
C43B C44B 1.30(5) . ?
C45B C46B 1.86(6) . ?
C47B C48B 1.45(5) . ?
C49B C50B 1.58(4) . ?
C51B C52B 1.42(4) . ?
P2B C27B 1.71(3) . ?
P2B C30B 1.67(2) . ?
C27B C28B 1.34(3) . ?
C27B C31B 1.57(3) . ?
C28B C29B 1.33(3) . ?
C28B C32B 1.56(3) . ?
C29B C30B 1.66(4) . ?
C29B C33B 1.49(3) . ?
C30B C34B 1.47(3) . ?
C53B O13B 1.409(6) . ?
C53B C54B 1.528(6) . ?
O13B C56B 1.410(6) . ?
C56B C55B 1.529(6) . ?
C54B C55B 1.580(10) . ?
